data_7127345
loop_
_publ_author_name
'Spitzer, Fabian'
'Bal\'azs, G\'abor'
'Gra\&sl, Christian'
'Scheer, Manfred'

_publ_section_title
;
 Iron \b-diiminate complexes with As<sub>2</sub>-, As<sub>4</sub>- and
 As<sub>8</sub>-ligands.
;
_journal_issue 86
_journal_name_full 'Chemical communications (Cambridge, England)'
_journal_page_first 13209
_journal_page_last 13212
_journal_paper_doi 10.1039/d0cc05173j
_journal_volume 56
_journal_year 2020
_chemical_formula_moiety 'C84 H100 As8 Fe4 N8, 2.5(C7 H8)'
_chemical_formula_sum 'C101.5 H120 As8 Fe4 N8'
_chemical_formula_weight 2274.81
_space_group_crystal_system triclinic
_space_group_IT_number 2
_space_group_name_Hall '-P 1'
_space_group_name_H-M_alt 'P -1'
_atom_sites_solution_hydrogens geom
_atom_sites_solution_primary dual
_audit_creation_date 2016-12-19
_audit_creation_method
;
Olex2 1.2-alpha
(compiled 2016.12.12 svn.r3370 for OlexSys, GUI svn.r5282)
;
_audit_update_record
;
2020-07-27 deposited with the CCDC.	2020-09-28 downloaded from the CCDC.
;
_cell_angle_alpha 82.1763(8)
_cell_angle_beta 76.4461(8)
_cell_angle_gamma 78.1144(8)
_cell_formula_units_Z 2
_cell_length_a 13.60288(12)
_cell_length_b 14.75365(14)
_cell_length_c 26.0325(2)
_cell_measurement_reflns_used 20321
_cell_measurement_temperature 123.00(14)
_cell_measurement_theta_max 66.4800
_cell_measurement_theta_min 3.3860
_cell_volume 4948.88(8)
_computing_cell_refinement 'CrysAlisPro 1.171.38.43 (Rigaku OD, 2015)'
_computing_data_collection 'CrysAlisPro 1.171.38.43 (Rigaku OD, 2015)'
_computing_data_reduction 'CrysAlisPro 1.171.38.43 (Rigaku OD, 2015)'
_computing_molecular_graphics 'Olex2 (Dolomanov et al., 2009)'
_computing_publication_material 'Olex2 (Dolomanov et al., 2009)'
_computing_structure_refinement 'ShelXL (Sheldrick, 2015)'
_computing_structure_solution 'ShelXT (Sheldrick, 2015)'
_diffrn_ambient_environment N~2~
_diffrn_ambient_temperature 123.00(14)
_diffrn_detector 'CCD plate'
_diffrn_detector_area_resol_mean 10.5431
_diffrn_detector_type Ruby
_diffrn_measured_fraction_theta_full 0.9853
_diffrn_measured_fraction_theta_max 0.9690
_diffrn_measurement_details
;
List of Runs (angles in degrees, time in seconds):

  # Type    Start    End  Width  t~exp~   \w     \q     \k     \f   Frames
#--------------------------------------------------------------------------
  1  \w     17.00 105.00   0.50    4.00    --   41.44  38.00  30.00  176
  2  \w    -33.00  68.00   0.50    4.00    --   41.44 -38.00-150.00  202
  3  \w     -6.00  74.00   0.50    4.00    --   41.44 -77.00  90.00  160
  4  \w     25.00 112.00   0.50   15.00    --   93.50 -80.00  23.00  174
  5  \w    123.00 168.00   0.50   15.00    --   93.50  45.00 -90.00   90
  6  \w     19.00  72.00   0.50   15.00    --   93.50 -45.00  30.00  106
  7  \w     68.00 103.00   0.50   15.00    --   93.50  45.00 -90.00   70
  8  \w     34.00  85.00   0.50   15.00    --   93.50  15.00  60.00  102
  9  \w    115.00 177.00   0.50   15.00    --   93.50  15.00  60.00  124
 10  \w     13.00 113.00   0.50   15.00    --   93.50 -80.00 116.00  200
 11  \w     29.00  68.00   0.50   15.00    --   93.50 -45.00-120.00   78
 12  \w     67.00 168.00   0.50   15.00    --   93.50  45.00-180.00  202
 13  \w     17.00 107.00   0.50   15.00    --   93.50 -80.00 -44.00  180
 14  \w     18.00 109.00   0.50   15.00    --   93.50 -80.00-150.00  182
;
_diffrn_measurement_device 'four-circle diffractometer'
_diffrn_measurement_device_type 'Xcalibur, Ruby, Gemini ultra'
_diffrn_measurement_method '\w scans'
_diffrn_orient_matrix_type 'CrysAlisPro convention (1999,Acta A55,543-557)'
_diffrn_orient_matrix_UB_11 -0.0215155000
_diffrn_orient_matrix_UB_12 0.0074665000
_diffrn_orient_matrix_UB_13 -0.0560930000
_diffrn_orient_matrix_UB_21 0.1155270000
_diffrn_orient_matrix_UB_22 -0.0315907000
_diffrn_orient_matrix_UB_23 -0.0226519000
_diffrn_orient_matrix_UB_31 -0.0148459000
_diffrn_orient_matrix_UB_32 -0.1021301000
_diffrn_orient_matrix_UB_33 0.0088302000
_diffrn_radiation_monochromator mirror
_diffrn_radiation_probe x-ray
_diffrn_radiation_type 'Cu K\a'
_diffrn_radiation_wavelength 1.54184
_diffrn_reflns_av_R_equivalents 0.0245
_diffrn_reflns_av_unetI/netI 0.0320
_diffrn_reflns_Laue_measured_fraction_full 0.969
_diffrn_reflns_Laue_measured_fraction_max 0.969
_diffrn_reflns_limit_h_max 15
_diffrn_reflns_limit_h_min -16
_diffrn_reflns_limit_k_max 13
_diffrn_reflns_limit_k_min -17
_diffrn_reflns_limit_l_max 30
_diffrn_reflns_limit_l_min -30
_diffrn_reflns_number 32388
_diffrn_reflns_point_group_measured_fraction_full 0.969
_diffrn_reflns_point_group_measured_fraction_max 0.969
_diffrn_reflns_theta_full 66.512
_diffrn_reflns_theta_max 66.512
_diffrn_reflns_theta_min 3.396
_diffrn_source 'fine-focus sealed X-ray tube'
_diffrn_source_type 'Enhance Ultra (Cu) X-ray Source'
_exptl_absorpt_coefficient_mu 7.957
_exptl_absorpt_correction_T_max 0.478
_exptl_absorpt_correction_T_min 0.182
_exptl_absorpt_correction_type gaussian
_exptl_absorpt_process_details
;
CrysAlisPro 1.171.38.43 (Rigaku Oxford Diffraction, 2015)
Numerical absorption correction based on gaussian integration over
			a multifaceted crystal model
Empirical absorption correction using spherical harmonics,
 implemented in SCALE3 ABSPACK scaling algorithm.
;
_exptl_crystal_colour 'dark red'
_exptl_crystal_colour_modifier dark
_exptl_crystal_colour_primary red
_exptl_crystal_density_diffrn 1.527
_exptl_crystal_description block
_exptl_crystal_F_000 2549.000
_exptl_crystal_size_max 0.318
_exptl_crystal_size_mid 0.165
_exptl_crystal_size_min 0.123
_refine_diff_density_max 0.920
_refine_diff_density_min -0.593
_refine_diff_density_rms 0.076
_refine_ls_extinction_method none
_refine_ls_goodness_of_fit_ref 1.034
_refine_ls_hydrogen_treatment constr
_refine_ls_matrix_type full
_refine_ls_number_parameters 1215
_refine_ls_number_reflns 16930
_refine_ls_number_restraints 495
_refine_ls_restrained_S_all 1.039
_refine_ls_R_factor_all 0.0295
_refine_ls_R_factor_gt 0.0279
_refine_ls_shift/su_max 0.003
_refine_ls_shift/su_mean 0.000
_refine_ls_structure_factor_coef Fsqd
_refine_ls_weighting_details 'w=1/[\s^2^(Fo^2^)+(0.0486P)^2^+0.9718P] where P=(Fo^2^+2Fc^2^)/3'
_refine_ls_weighting_scheme calc
_refine_ls_wR_factor_gt 0.0743
_refine_ls_wR_factor_ref 0.0754
_reflns_Friedel_coverage 0.000
_reflns_number_gt 16065
_reflns_number_total 16930
_reflns_threshold_expression 'I > 2\s(I)'
_cod_data_source_file d0cc05173j2.cif
_cod_data_source_block 1
_cod_depositor_comments 'Adding full bibliography for 7127343--7127347.cif.'
_cod_original_formula_sum 'C101.50 H120 As8 Fe4 N8'
_cod_database_code 7127345
_shelx_shelxl_version_number 2016/6
_chemical_oxdiff_formula C101.5H120As8Fe4N8
_shelx_space_group_comment
;
The symmetry employed for this shelxl refinement is uniquely defined
by the following loop, which should always be used as a source of
symmetry information in preference to the above space-group names.
They are only intended as comments.
;
_cell_oxdiff_angle_alpha 82.1763(8)
_cell_oxdiff_angle_beta 76.4461(8)
_cell_oxdiff_angle_gamma 78.1144(8)
_cell_oxdiff_length_a 13.60288(12)
_cell_oxdiff_length_b 14.75365(14)
_cell_oxdiff_length_c 26.0325(2)
_cell_oxdiff_measurement_reflns_used 20321
_cell_oxdiff_volume 4948.88(8)
_reflns_odcompleteness_completeness 98.53
_reflns_odcompleteness_iscentric 1
_reflns_odcompleteness_theta 64.99
_olex2_refinement_description
;
1. Fixed Uiso
 At 1.2 times of:
  All C(H) groups
 At 1.5 times of:
  All C(H,H,H) groups
2. Restrained distances
 C99-C100
 1.51 with sigma of 0.02
 C106-C107
 1.51 with sigma of 0.02
 C92-C93
 1.51 with sigma of 0.02
 C100-C101 \\sim C101-C102 \\sim C102-C103 \\sim C103-C104 \\sim C104-C105
\\sim C105-C100
 with sigma of 0.02
 C100-C104 \\sim C100-C102 \\sim C105-C103 \\sim C101-C105 \\sim C102-C104
\\sim C101-C103
 with sigma of 0.04
 C99-C105 \\sim C99-C101
 with sigma of 0.04
 C107-C112 \\sim C112-C111 \\sim C111-C110 \\sim C110-C109 \\sim C109-C108
\\sim C108-C107
 with sigma of 0.02
 C107-C109 \\sim C107-C111 \\sim C108-C110 \\sim C112-C108 \\sim C111-C109
\\sim C112-C110
 with sigma of 0.04
 C106-C108 \\sim C106-C112
 with sigma of 0.04
 C93-C94 \\sim C94-C95 \\sim C95-C96 \\sim C96-C97 \\sim C97-C98 \\sim C98-C93
 with sigma of 0.02
 C93-C97 \\sim C93-C95 \\sim C98-C96 \\sim C94-C98 \\sim C95-C97 \\sim C94-C96
 with sigma of 0.04
 C92-C98 \\sim C92-C94
 with sigma of 0.04
3. Restrained planarity
 C99, C100, C101, C102, C103, C104, C105
 with sigma of 0.1
 C106, C107, C112, C111, C110, C109, C108
 with sigma of 0.1
 C92, C93, C94, C95, C96, C97, C98
 with sigma of 0.1
4. Uiso/Uaniso restraints and constraints
C99 \\sim C100 \\sim C101 \\sim C102 \\sim C103 \\sim C104 \\sim C105: within
2A with sigma of 0.04 and sigma for terminal atoms of 0.08
C106 \\sim C107 \\sim C112 \\sim C111 \\sim C110 \\sim C109 \\sim C108: within
2A with sigma of 0.04 and sigma for terminal atoms of 0.08
C92 \\sim C93 \\sim C94 \\sim C95 \\sim C96 \\sim C97 \\sim C98: within 2A with
sigma of 0.04 and sigma for terminal atoms of 0.08
Uanis(C103) \\sim Ueq, Uanis(C99) \\sim Ueq, Uanis(C100) \\sim Ueq, Uanis(C105)
\\sim Ueq, Uanis(C101) \\sim Ueq, Uanis(C104) \\sim Ueq, Uanis(C102) \\sim Ueq:
with sigma of 0.01 and sigma for terminal atoms of 0.02
Uanis(C108) \\sim Ueq, Uanis(C103) \\sim Ueq, Uanis(C104) \\sim Ueq,
Uanis(C105) \\sim Ueq, Uanis(C106) \\sim Ueq, Uanis(C107) \\sim Ueq,
Uanis(C102) \\sim Ueq, Uanis(C100) \\sim Ueq, Uanis(C112) \\sim Ueq,
Uanis(C109) \\sim Ueq, Uanis(C101) \\sim Ueq, Uanis(C99) \\sim Ueq, Uanis(C111)
\\sim Ueq, Uanis(C110) \\sim Ueq: with sigma of 0.01 and sigma for terminal
atoms of 0.02
Uanis(C92) \\sim Ueq, Uanis(C93) \\sim Ueq, Uanis(C94) \\sim Ueq, Uanis(C98)
\\sim Ueq, Uanis(C95) \\sim Ueq, Uanis(C97) \\sim Ueq, Uanis(C96) \\sim Ueq:
with sigma of 0.01 and sigma for terminal atoms of 0.02
5. Rigid body (RIGU) restrains
 C99, C100, C101, C102, C103, C104, C105
 with sigma for 1-2 distances of 0.004 and sigma for 1-3 distances of 0.004
 C106, C107, C112, C111, C110, C109, C108
 with sigma for 1-2 distances of 0.004 and sigma for 1-3 distances of 0.004
 C92, C93, C94, C95, C96, C97, C98
 with sigma for 1-2 distances of 0.004 and sigma for 1-3 distances of 0.004
6. Others
 Fixed Sof: C99(0.5) H99A(0.5) H99B(0.5) H99C(0.5) C100(0.5) C101(0.5)
 H101(0.5) C102(0.5) H102(0.5) C103(0.5) H103(0.5) C104(0.5) H104(0.5)
 C105(0.5) H105(0.5) C106(0.5) H10A(0.5) H10B(0.5) H10C(0.5) C107(0.5)
 C112(0.5) H112(0.5) C111(0.5) H111(0.5) C110(0.5) H110(0.5) C109(0.5)
 H109(0.5) C108(0.5) H108(0.5) C92(0.5) H92A(0.5) H92B(0.5) H92C(0.5) C93(0.5)
 C94(0.5) H94(0.5) C95(0.5) H95(0.5) C96(0.5) H96(0.5) C97(0.5) H97(0.5)
 C98(0.5) H98(0.5)
7.a Me refined with riding coordinates:
 C99(H99A,H99B,H99C), C106(H10A,H10B,H10C)
7.b Aromatic/amide H refined with riding coordinates:
 C81(H81), C80(H80), C79(H79), C50(H50), C51(H51), C66(H66), C8(H8), C72(H72),
 C71(H71), C10(H10), C37(H37), C31(H31), C73(H73), C52(H52), C24(H24), C9(H9),
 C45(H45), C18(H18), C29(H29), C30(H30), C17(H17), C58(H58), C3(H3), C38(H38),
 C16(H16), C39(H39), C59(H59), C60(H60), C88(H88), C87(H87), C91(H91), C89(H89),
  C90(H90), C101(H101), C102(H102), C103(H103), C104(H104), C105(H105),
 C112(H112), C111(H111), C110(H110), C109(H109), C108(H108), C94(H94), C95(H95),
  C96(H96), C97(H97), C98(H98)
7.c Idealised Me refined as rotating group:
 C83(H83A,H83B,H83C), C26(H26A,H26B,H26C), C76(H76A,H76B,H76C), C84(H84A,H84B,
 H84C), C33(H33A,H33B,H33C), C75(H75A,H75B,H75C), C55(H55A,H55B,H55C), C13(H13A,
 H13B,H13C), C21(H21A,H21B,H21C), C63(H63A,H63B,H63C), C64(H64A,H64B,H64C),
 C43(H43A,H43B,H43C), C68(H68A,H68B,H68C), C34(H34A,H34B,H34C), C20(H20A,H20B,
 H20C), C12(H12A,H12B,H12C), C62(H62A,H62B,H62C), C5(H5A,H5B,H5C), C42(H42A,
 H42B,H42C), C22(H22A,H22B,H22C), C41(H41A,H41B,H41C), C54(H54A,H54B,H54C),
 C47(H47A,H47B,H47C), C1(H1A,H1B,H1C), C85(H85A,H85B,H85C), C92(H92A,H92B,H92C)
;
_olex2_diffrn_ambient_temperature_device 'Oxford Instruments, CryoJet'
_olex2_submission_special_instructions 'No special instructions were received'
_oxdiff_exptl_absorpt_empirical_details
;
Empirical correction (ABSPACK) includes:
- Absorption correction using spherical harmonics
- Frame scaling
;
_oxdiff_exptl_absorpt_empirical_full_max 1.295
_oxdiff_exptl_absorpt_empirical_full_min 0.868

loop_
_space_group_symop_operation_xyz
'x, y, z'
'-x, -y, -z'

loop_
_atom_site_label
_atom_site_type_symbol
_atom_site_fract_x
_atom_site_fract_y
_atom_site_fract_z
_atom_site_U_iso_or_equiv
_atom_site_adp_type
_atom_site_occupancy
_atom_site_site_symmetry_order
_atom_site_calc_flag
_atom_site_refinement_flags_posn
_atom_site_refinement_flags_adp
_atom_site_refinement_flags_occupancy
_atom_site_disorder_assembly
_atom_site_disorder_group
As6 As 0.31060(2) 0.46364(2) 0.79758(2) 0.02289(6) Uani 1 1 d . . . . .
As1 As 0.52854(2) 0.59376(2) 0.73693(2) 0.02257(6) Uani 1 1 d . . . . .
As4 As 0.56856(2) 0.33297(2) 0.73563(2) 0.02310(6) Uani 1 1 d . . . . .
As8 As 0.58913(2) 0.45319(2) 0.78913(2) 0.02267(6) Uani 1 1 d . . . . .
As3 As 0.49968(2) 0.42686(2) 0.66293(2) 0.02275(6) Uani 1 1 d . . . . .
As5 As 0.39721(2) 0.30502(2) 0.78050(2) 0.02314(6) Uani 1 1 d . . . . .
As2 As 0.38440(2) 0.54976(2) 0.71259(2) 0.02268(6) Uani 1 1 d . . . . .
As7 As 0.42695(2) 0.47586(2) 0.85390(2) 0.02207(6) Uani 1 1 d . . . . .
Fe1 Fe 0.60630(3) 0.55727(2) 0.64154(2) 0.02276(8) Uani 1 1 d . . . . .
Fe3 Fe 0.41326(3) 0.30404(2) 0.87677(2) 0.02198(8) Uani 1 1 d . . . . .
Fe4 Fe 0.44533(3) 0.64783(2) 0.82884(2) 0.02107(8) Uani 1 1 d . . . . .
Fe2 Fe 0.38189(3) 0.30492(2) 0.68380(2) 0.02294(8) Uani 1 1 d . . . . .
N5 N 0.52446(14) 0.22401(13) 0.90909(8) 0.0249(4) Uani 1 1 d . . . . .
N4 N 0.25405(15) 0.34238(13) 0.65545(8) 0.0259(4) Uani 1 1 d . . . . .
N1 N 0.75676(15) 0.52379(14) 0.61302(8) 0.0278(4) Uani 1 1 d . . . . .
N3 N 0.41489(15) 0.18316(13) 0.65328(8) 0.0261(4) Uani 1 1 d . . . . .
N7 N 0.54200(14) 0.71748(13) 0.84739(7) 0.0245(4) Uani 1 1 d . . . . .
N8 N 0.32449(14) 0.74801(13) 0.84980(8) 0.0245(4) Uani 1 1 d . . . . .
N6 N 0.30224(14) 0.26140(13) 0.93349(8) 0.0254(4) Uani 1 1 d . . . . .
N2 N 0.59336(15) 0.67542(13) 0.59417(8) 0.0267(4) Uani 1 1 d . . . . .
C49 C 0.15146(18) 0.38624(16) 0.94516(9) 0.0274(5) Uani 1 1 d . . . . .
C82 C 0.66522(18) 0.61051(16) 0.89150(9) 0.0256(5) Uani 1 1 d . . . . .
C14 C 0.80221(18) 0.43036(17) 0.62872(10) 0.0281(5) Uani 1 1 d . . . . .
C19 C 0.83696(18) 0.40956(19) 0.67635(10) 0.0326(5) Uani 1 1 d . . . . .
C81 C 0.76408(19) 0.56056(17) 0.88991(10) 0.0292(5) Uani 1 1 d . . . . .
H81 H 0.778766 0.520502 0.920025 0.035 Uiso 1 1 calc R . . . .
C69 C 0.22335(17) 0.72555(15) 0.85886(9) 0.0257(5) Uani 1 1 d . . . . .
C67 C 0.33021(18) 0.83302(15) 0.85972(9) 0.0277(5) Uani 1 1 d . . . . .
C83 C 0.58212(19) 0.60750(17) 0.94112(10) 0.0311(5) Uani 1 1 d . . . . .
H83A H 0.609324 0.564923 0.968897 0.047 Uiso 1 1 calc GR . . . .
H83B H 0.524101 0.585652 0.933557 0.047 Uiso 1 1 calc GR . . . .
H83C H 0.558864 0.669970 0.953191 0.047 Uiso 1 1 calc GR . . . .
C77 C 0.64476(17) 0.66819(15) 0.84611(9) 0.0239(4) Uani 1 1 d . . . . .
C78 C 0.72280(18) 0.67706(16) 0.80080(9) 0.0266(5) Uani 1 1 d . . . . .
C27 C 0.19832(18) 0.43249(17) 0.66861(10) 0.0279(5) Uani 1 1 d . . . . .
C56 C 0.62772(17) 0.23061(15) 0.88225(9) 0.0245(5) Uani 1 1 d . . . . .
C44 C 0.50998(19) 0.16695(17) 0.95360(10) 0.0304(5) Uani 1 1 d . . . . .
C25 C 0.22160(19) 0.29538(17) 0.62414(10) 0.0296(5) Uani 1 1 d . . . . .
C74 C 0.17766(18) 0.69491(16) 0.91058(10) 0.0285(5) Uani 1 1 d . . . . .
C6 C 0.49076(18) 0.72380(15) 0.59308(9) 0.0254(5) Uani 1 1 d . . . . .
C80 C 0.84160(19) 0.56808(18) 0.84526(10) 0.0325(5) Uani 1 1 d . . . . .
H80 H 0.908759 0.533176 0.844787 0.039 Uiso 1 1 calc R . . . .
C65 C 0.51955(18) 0.80552(15) 0.85889(9) 0.0260(5) Uani 1 1 d . . . . .
C57 C 0.67705(18) 0.29409(17) 0.89719(10) 0.0288(5) Uani 1 1 d . . . . .
C53 C 0.14909(19) 0.25008(17) 0.90225(10) 0.0292(5) Uani 1 1 d . . . . .
C32 C 0.21664(18) 0.51050(17) 0.63325(10) 0.0296(5) Uani 1 1 d . . . . .
C26 C 0.1242(2) 0.33613(19) 0.60446(11) 0.0370(6) Uani 1 1 d . . . . .
H26A H 0.068508 0.355101 0.634544 0.056 Uiso 1 1 calc GR . . . .
H26B H 0.105562 0.289317 0.586999 0.056 Uiso 1 1 calc GR . . . .
H26C H 0.135548 0.390413 0.579088 0.056 Uiso 1 1 calc GR . . . .
C70 C 0.17254(19) 0.73513(16) 0.81684(10) 0.0297(5) Uani 1 1 d . . . . .
C7 C 0.4423(2) 0.70245(16) 0.55551(9) 0.0300(5) Uani 1 1 d . . . . .
C79 C 0.82110(18) 0.62645(17) 0.80140(10) 0.0308(5) Uani 1 1 d . . . . .
H79 H 0.874942 0.632196 0.771097 0.037 Uiso 1 1 calc R . . . .
C46 C 0.31594(19) 0.20131(17) 0.97543(10) 0.0307(5) Uani 1 1 d . . . . .
C11 C 0.44027(19) 0.78957(15) 0.62935(9) 0.0279(5) Uani 1 1 d . . . . .
C50 C 0.05270(19) 0.42330(17) 0.93740(10) 0.0318(5) Uani 1 1 d . . . . .
H50 H 0.019982 0.482764 0.948715 0.038 Uiso 1 1 calc R . . . .
C51 C 0.00167(19) 0.37501(18) 0.91356(11) 0.0346(5) Uani 1 1 d . . . . .
H51 H -0.066062 0.400782 0.908974 0.042 Uiso 1 1 calc R . . . .
C66 C 0.42123(19) 0.86026(16) 0.86231(10) 0.0289(5) Uani 1 1 d . . . . .
H66 H 0.415876 0.923973 0.866973 0.035 Uiso 1 1 calc R . . . .
C8 C 0.3417(2) 0.74691(18) 0.55518(11) 0.0360(6) Uani 1 1 d . . . . .
H8 H 0.308225 0.734126 0.529508 0.043 Uiso 1 1 calc R . . . .
C28 C 0.13097(18) 0.44135(19) 0.71823(10) 0.0326(5) Uani 1 1 d . . . . .
C72 C 0.0274(2) 0.68475(19) 0.87918(11) 0.0371(6) Uani 1 1 d . . . . .
H72 H -0.040038 0.671207 0.886117 0.045 Uiso 1 1 calc R . . . .
C15 C 0.80515(19) 0.35967(18) 0.59701(10) 0.0327(5) Uani 1 1 d . . . . .
C48 C 0.19912(17) 0.29968(16) 0.92729(9) 0.0246(5) Uani 1 1 d . . . . .
C71 C 0.0743(2) 0.71316(18) 0.82811(11) 0.0354(6) Uani 1 1 d . . . . .
H71 H 0.038990 0.717810 0.800154 0.042 Uiso 1 1 calc R . . . .
C10 C 0.3386(2) 0.83082(16) 0.62828(11) 0.0339(5) Uani 1 1 d . . . . .
H10 H 0.302551 0.874220 0.653083 0.041 Uiso 1 1 calc R . . . .
C76 C 0.2194(2) 0.77261(19) 0.76195(10) 0.0354(6) Uani 1 1 d . . . . .
H76A H 0.215608 0.839837 0.761106 0.053 Uiso 1 1 calc GR . . . .
H76B H 0.181644 0.760293 0.736641 0.053 Uiso 1 1 calc GR . . . .
H76C H 0.291477 0.742153 0.752301 0.053 Uiso 1 1 calc GR . . . .
C84 C 0.70410(19) 0.74057(17) 0.75222(10) 0.0315(5) Uani 1 1 d . . . . .
H84A H 0.720289 0.704079 0.721578 0.047 Uiso 1 1 calc GR . . . .
H84B H 0.748053 0.787691 0.745447 0.047 Uiso 1 1 calc GR . . . .
H84C H 0.631795 0.771219 0.758054 0.047 Uiso 1 1 calc GR . . . .
C37 C 0.5662(2) -0.00206(17) 0.72919(11) 0.0355(6) Uani 1 1 d . . . . .
H37 H 0.555266 -0.046761 0.758883 0.043 Uiso 1 1 calc R . . . .
C2 C 0.81487(19) 0.57950(18) 0.58116(11) 0.0351(6) Uani 1 1 d . . . . .
C33 C 0.2917(2) 0.50016(18) 0.58052(10) 0.0353(6) Uani 1 1 d . . . . .
H33A H 0.359792 0.469888 0.586591 0.053 Uiso 1 1 calc GR . . . .
H33B H 0.295872 0.561726 0.561426 0.053 Uiso 1 1 calc GR . . . .
H33C H 0.268224 0.462150 0.559369 0.053 Uiso 1 1 calc GR . . . .
C35 C 0.50050(18) 0.12019(15) 0.66878(9) 0.0260(5) Uani 1 1 d . . . . .
C31 C 0.1664(2) 0.59807(18) 0.64792(12) 0.0374(6) Uani 1 1 d . . . . .
H31 H 0.177223 0.651622 0.624092 0.045 Uiso 1 1 calc R . . . .
C61 C 0.67701(19) 0.17465(17) 0.84097(10) 0.0317(5) Uani 1 1 d . . . . .
C75 C 0.2339(2) 0.68542(19) 0.95523(10) 0.0352(6) Uani 1 1 d . . . . .
H75A H 0.297411 0.639376 0.947744 0.053 Uiso 1 1 calc GR . . . .
H75B H 0.190062 0.665088 0.988598 0.053 Uiso 1 1 calc GR . . . .
H75C H 0.250831 0.745629 0.958309 0.053 Uiso 1 1 calc GR . . . .
C73 C 0.0786(2) 0.67598(18) 0.92029(11) 0.0346(5) Uani 1 1 d . . . . .
H73 H 0.045836 0.656889 0.955351 0.042 Uiso 1 1 calc R . . . .
C55 C 0.2048(2) 0.4374(2) 0.97339(11) 0.0381(6) Uani 1 1 d . . . . .
H55A H 0.265328 0.455740 0.948717 0.057 Uiso 1 1 calc GR . . . .
H55B H 0.226243 0.396813 1.003358 0.057 Uiso 1 1 calc GR . . . .
H55C H 0.157488 0.493104 0.986491 0.057 Uiso 1 1 calc GR . . . .
C13 C 0.4986(2) 0.63467(19) 0.51560(11) 0.0392(6) Uani 1 1 d . . . . .
H13A H 0.556805 0.659487 0.492417 0.059 Uiso 1 1 calc GR . . . .
H13B H 0.451764 0.625143 0.494211 0.059 Uiso 1 1 calc GR . . . .
H13C H 0.523943 0.575194 0.534169 0.059 Uiso 1 1 calc GR . . . .
C40 C 0.6004(2) 0.12620(17) 0.64048(10) 0.0326(5) Uani 1 1 d . . . . .
C52 C 0.0492(2) 0.28914(18) 0.89637(11) 0.0339(5) Uani 1 1 d . . . . .
H52 H 0.013399 0.256003 0.880239 0.041 Uiso 1 1 calc R . . . .
C36 C 0.4818(2) 0.05634(16) 0.71340(10) 0.0287(5) Uani 1 1 d . . . . .
C24 C 0.2749(2) 0.20827(17) 0.60835(10) 0.0333(5) Uani 1 1 d . . . . .
H24 H 0.245953 0.181575 0.585465 0.040 Uiso 1 1 calc R . . . .
C9 C 0.2898(2) 0.80967(18) 0.59188(11) 0.0364(6) Uani 1 1 d . . . . .
H9 H 0.220455 0.838099 0.591908 0.044 Uiso 1 1 calc R . . . .
C45 C 0.4136(2) 0.15666(18) 0.98399(11) 0.0352(6) Uani 1 1 d . . . . .
H45 H 0.413528 0.113707 1.014696 0.042 Uiso 1 1 calc R . . . .
C21 C 0.7705(2) 0.3833(2) 0.54527(11) 0.0408(6) Uani 1 1 d . . . . .
H21A H 0.698504 0.414757 0.551839 0.061 Uiso 1 1 calc GR . . . .
H21B H 0.777275 0.326103 0.528532 0.061 Uiso 1 1 calc GR . . . .
H21C H 0.813274 0.424509 0.521711 0.061 Uiso 1 1 calc GR . . . .
C18 C 0.8727(2) 0.3167(2) 0.69174(11) 0.0413(6) Uani 1 1 d . . . . .
H18 H 0.896063 0.301496 0.724019 0.050 Uiso 1 1 calc R . . . .
C63 C 0.6231(2) 0.35407(19) 0.94120(12) 0.0390(6) Uani 1 1 d . . . . .
H63A H 0.559619 0.391392 0.932617 0.059 Uiso 1 1 calc GR . . . .
H63B H 0.668042 0.395418 0.945400 0.059 Uiso 1 1 calc GR . . . .
H63C H 0.606480 0.314612 0.974335 0.059 Uiso 1 1 calc GR . . . .
C23 C 0.3641(2) 0.15567(16) 0.62153(10) 0.0297(5) Uani 1 1 d . . . . .
C4 C 0.6721(2) 0.71275(17) 0.56525(10) 0.0333(5) Uani 1 1 d . . . . .
C64 C 0.6019(2) 0.85022(17) 0.86996(11) 0.0343(5) Uani 1 1 d . . . . .
H64A H 0.635675 0.809828 0.896321 0.052 Uiso 1 1 calc GR . . . .
H64B H 0.570664 0.910567 0.883683 0.052 Uiso 1 1 calc GR . . . .
H64C H 0.652880 0.859283 0.837069 0.052 Uiso 1 1 calc GR . . . .
C29 C 0.0841(2) 0.5307(2) 0.73162(11) 0.0401(6) Uani 1 1 d . . . . .
H29 H 0.039736 0.538394 0.765436 0.048 Uiso 1 1 calc R . . . .
C43 C 0.6028(2) 0.10989(19) 0.97299(12) 0.0405(6) Uani 1 1 d . . . . .
H43A H 0.645719 0.071827 0.945111 0.061 Uiso 1 1 calc GR . . . .
H43B H 0.579723 0.069326 1.004730 0.061 Uiso 1 1 calc GR . . . .
H43C H 0.642791 0.151648 0.981650 0.061 Uiso 1 1 calc GR . . . .
C30 C 0.1005(2) 0.6078(2) 0.69711(12) 0.0424(7) Uani 1 1 d . . . . .
H30 H 0.066750 0.667917 0.706954 0.051 Uiso 1 1 calc R . . . .
C17 C 0.8750(2) 0.2466(2) 0.66155(13) 0.0467(7) Uani 1 1 d . . . . .
H17 H 0.898983 0.183659 0.673035 0.056 Uiso 1 1 calc R . . . .
C58 C 0.7777(2) 0.2990(2) 0.87069(11) 0.0384(6) Uani 1 1 d . . . . .
H58 H 0.812429 0.341474 0.880471 0.046 Uiso 1 1 calc R . . . .
C68 C 0.2327(2) 0.90534(17) 0.87021(12) 0.0375(6) Uani 1 1 d . . . . .
H68A H 0.196489 0.910458 0.841243 0.056 Uiso 1 1 calc GR . . . .
H68B H 0.250344 0.965641 0.872395 0.056 Uiso 1 1 calc GR . . . .
H68C H 0.188261 0.886666 0.903777 0.056 Uiso 1 1 calc GR . . . .
C3 C 0.7752(2) 0.66826(19) 0.56005(12) 0.0403(6) Uani 1 1 d . . . . .
H3 H 0.824633 0.703057 0.539436 0.048 Uiso 1 1 calc R . . . .
C34 C 0.1078(2) 0.3572(2) 0.75516(11) 0.0423(6) Uani 1 1 d . . . . .
H34A H 0.082573 0.315920 0.736799 0.063 Uiso 1 1 calc GR . . . .
H34B H 0.055279 0.376773 0.786346 0.063 Uiso 1 1 calc GR . . . .
H34C H 0.170617 0.324066 0.766424 0.063 Uiso 1 1 calc GR . . . .
C38 C 0.6649(2) 0.00395(18) 0.70256(12) 0.0401(6) Uani 1 1 d . . . . .
H38 H 0.721322 -0.035779 0.714285 0.048 Uiso 1 1 calc R . . . .
C20 C 0.8399(2) 0.4848(2) 0.70873(11) 0.0429(7) Uani 1 1 d . . . . .
H20A H 0.902682 0.510537 0.694235 0.064 Uiso 1 1 calc GR . . . .
H20B H 0.839163 0.459002 0.745528 0.064 Uiso 1 1 calc GR . . . .
H20C H 0.779701 0.534105 0.707658 0.064 Uiso 1 1 calc GR . . . .
C12 C 0.4943(2) 0.81832(17) 0.66691(10) 0.0357(6) Uani 1 1 d . . . . .
H12A H 0.552006 0.768873 0.672708 0.054 Uiso 1 1 calc GR . . . .
H12B H 0.446054 0.829252 0.700839 0.054 Uiso 1 1 calc GR . . . .
H12C H 0.520171 0.875590 0.651710 0.054 Uiso 1 1 calc GR . . . .
C62 C 0.6238(2) 0.10659(19) 0.82518(13) 0.0439(7) Uani 1 1 d . . . . .
H62A H 0.605409 0.061690 0.855584 0.066 Uiso 1 1 calc GR . . . .
H62B H 0.669902 0.073605 0.795955 0.066 Uiso 1 1 calc GR . . . .
H62C H 0.561360 0.140016 0.813703 0.066 Uiso 1 1 calc GR . . . .
C5 C 0.6508(2) 0.8068(2) 0.53476(12) 0.0445(7) Uani 1 1 d . . . . .
H5A H 0.609366 0.803360 0.509196 0.067 Uiso 1 1 calc GR . . . .
H5B H 0.716028 0.825096 0.515797 0.067 Uiso 1 1 calc GR . . . .
H5C H 0.613295 0.852892 0.559498 0.067 Uiso 1 1 calc GR . . . .
C16 C 0.8421(2) 0.26847(19) 0.61432(13) 0.0419(6) Uani 1 1 d . . . . .
H16 H 0.844829 0.220009 0.593171 0.050 Uiso 1 1 calc R . . . .
C42 C 0.3742(2) 0.05009(18) 0.74308(11) 0.0371(6) Uani 1 1 d . . . . .
H42A H 0.376416 0.002401 0.773135 0.056 Uiso 1 1 calc GR . . . .
H42B H 0.335915 0.033456 0.719295 0.056 Uiso 1 1 calc GR . . . .
H42C H 0.340078 0.110330 0.756198 0.056 Uiso 1 1 calc GR . . . .
C22 C 0.4052(2) 0.06323(17) 0.59862(12) 0.0408(6) Uani 1 1 d . . . . .
H22A H 0.474973 0.063098 0.577410 0.061 Uiso 1 1 calc GR . . . .
H22B H 0.360625 0.053334 0.576046 0.061 Uiso 1 1 calc GR . . . .
H22C H 0.406553 0.013253 0.627534 0.061 Uiso 1 1 calc GR . . . .
C41 C 0.6189(2) 0.1927(2) 0.59183(12) 0.0435(7) Uani 1 1 d . . . . .
H41A H 0.574382 0.186772 0.568266 0.065 Uiso 1 1 calc GR . . . .
H41B H 0.691009 0.178289 0.573305 0.065 Uiso 1 1 calc GR . . . .
H41C H 0.603364 0.256411 0.602069 0.065 Uiso 1 1 calc GR . . . .
C39 C 0.6824(2) 0.06779(18) 0.65862(12) 0.0390(6) Uani 1 1 d . . . . .
H39 H 0.750950 0.071821 0.640674 0.047 Uiso 1 1 calc R . . . .
C59 C 0.8277(2) 0.2438(2) 0.83087(11) 0.0443(7) Uani 1 1 d . . . . .
H59 H 0.896677 0.247534 0.813686 0.053 Uiso 1 1 calc R . . . .
C54 C 0.1995(2) 0.15652(18) 0.88327(12) 0.0404(6) Uani 1 1 d . . . . .
H54A H 0.268503 0.159986 0.861932 0.061 Uiso 1 1 calc GR . . . .
H54B H 0.158254 0.138044 0.861586 0.061 Uiso 1 1 calc GR . . . .
H54C H 0.204525 0.110506 0.913892 0.061 Uiso 1 1 calc GR . . . .
C60 C 0.7776(2) 0.1824(2) 0.81553(11) 0.0412(6) Uani 1 1 d . . . . .
H60 H 0.812317 0.145107 0.787374 0.049 Uiso 1 1 calc R . . . .
C47 C 0.2233(2) 0.1791(2) 1.01675(12) 0.0453(7) Uani 1 1 d . . . . .
H47A H 0.185024 0.235928 1.032683 0.068 Uiso 1 1 calc GR . . . .
H47B H 0.246129 0.133042 1.044397 0.068 Uiso 1 1 calc GR . . . .
H47C H 0.178704 0.153815 0.999920 0.068 Uiso 1 1 calc GR . . . .
C1 C 0.9304(2) 0.5471(2) 0.56655(13) 0.0459(7) Uani 1 1 d . . . . .
H1A H 0.958808 0.539005 0.598495 0.069 Uiso 1 1 calc GR . . . .
H1B H 0.961480 0.593620 0.540833 0.069 Uiso 1 1 calc GR . . . .
H1C H 0.945416 0.487694 0.550877 0.069 Uiso 1 1 calc GR . . . .
C86 C -0.0420(3) 0.9545(2) 0.77035(18) 0.0634(10) Uani 1 1 d . . . . .
C88 C 0.0848(3) 1.0518(3) 0.7363(3) 0.0866(15) Uani 1 1 d . . . . .
H88 H 0.124526 1.093855 0.742246 0.104 Uiso 1 1 calc R . . . .
C87 C 0.0166(3) 1.0140(3) 0.7788(2) 0.0738(12) Uani 1 1 d . . . . .
H87 H 0.010847 1.029714 0.813686 0.089 Uiso 1 1 calc R . . . .
C91 C -0.0314(3) 0.9320(3) 0.71969(19) 0.0718(11) Uani 1 1 d . . . . .
H91 H -0.071312 0.890336 0.713677 0.086 Uiso 1 1 calc R . . . .
C89 C 0.0939(4) 1.0277(3) 0.6861(2) 0.0891(16) Uani 1 1 d . . . . .
H89 H 0.140806 1.052350 0.657184 0.107 Uiso 1 1 calc R . . . .
C85 C -0.1166(3) 0.9152(3) 0.8160(2) 0.0887(14) Uani 1 1 d . . . . .
H85A H -0.080635 0.886090 0.844248 0.133 Uiso 1 1 calc GR . . . .
H85B H -0.145564 0.868513 0.803794 0.133 Uiso 1 1 calc GR . . . .
H85C H -0.172113 0.965354 0.829673 0.133 Uiso 1 1 calc GR . . . .
C90 C 0.0349(4) 0.9677(4) 0.6776(2) 0.0853(13) Uani 1 1 d . . . . .
H90 H 0.040290 0.951458 0.642843 0.102 Uiso 1 1 calc R . . . .
C99 C 0.9748(11) 0.7790(11) 0.5963(6) 0.094(4) Uani 0.5 1 d D U P A 2
H99A H 1.027222 0.728640 0.580335 0.141 Uiso 0.5 1 calc R . P A 2
H99B H 1.006077 0.814670 0.615250 0.141 Uiso 0.5 1 calc R . P A 2
H99C H 0.919704 0.752588 0.621331 0.141 Uiso 0.5 1 calc R . P A 2
C100 C 0.9318(6) 0.8412(5) 0.5541(3) 0.074(2) Uani 0.5 1 d D U P A 2
C101 C 0.8567(12) 0.9180(10) 0.5648(6) 0.094(5) Uani 0.5 1 d D U P A 2
H101 H 0.831717 0.931558 0.600687 0.113 Uiso 0.5 1 calc R . P A 2
C102 C 0.8153(8) 0.9770(6) 0.5257(4) 0.088(3) Uani 0.5 1 d D U P A 2
H102 H 0.760748 1.027554 0.535022 0.106 Uiso 0.5 1 calc R . P A 2
C103 C 0.8554(8) 0.9606(7) 0.4727(4) 0.077(2) Uani 0.5 1 d D U P A 2
H103 H 0.830097 1.000110 0.444871 0.092 Uiso 0.5 1 calc R . P A 2
C104 C 0.9328(6) 0.8850(5) 0.4622(4) 0.077(2) Uani 0.5 1 d D U P A 2
H104 H 0.960982 0.873339 0.426198 0.092 Uiso 0.5 1 calc R . P A 2
C105 C 0.9715(7) 0.8255(6) 0.5012(3) 0.066(2) Uani 0.5 1 d D U P A 2
H105 H 1.024997 0.774096 0.491917 0.079 Uiso 0.5 1 calc R . P A 2
C106 C 0.8924(13) 0.9746(11) 0.4746(6) 0.134(6) Uani 0.5 1 d D U P A -2
H10A H 0.952003 0.963905 0.445138 0.200 Uiso 0.5 1 calc R . P A -2
H10B H 0.831031 0.965083 0.463993 0.200 Uiso 0.5 1 calc R . P A -2
H10C H 0.882109 1.038460 0.484049 0.200 Uiso 0.5 1 calc R . P A -2
C107 C 0.9109(7) 0.9076(6) 0.5217(3) 0.078(2) Uani 0.5 1 d D U P A -2
C112 C 0.8395(9) 0.9064(8) 0.5694(4) 0.055(2) Uani 0.5 1 d D U P A -2
H112 H 0.775413 0.947768 0.571939 0.065 Uiso 0.5 1 calc R . P A -2
C111 C 0.8576(7) 0.8491(6) 0.6119(3) 0.080(2) Uani 0.5 1 d D U P A -2
H111 H 0.810108 0.855705 0.644908 0.096 Uiso 0.5 1 calc R . P A -2
C110 C 0.9418(9) 0.7824(9) 0.6087(5) 0.075(3) Uani 0.5 1 d D U P A -2
H110 H 0.949440 0.736747 0.637625 0.090 Uiso 0.5 1 calc R . P A -2
C109 C 1.0173(6) 0.7811(7) 0.5627(4) 0.079(2) Uani 0.5 1 d D U P A -2
H109 H 1.080279 0.738132 0.560833 0.095 Uiso 0.5 1 calc R . P A -2
C108 C 1.0005(8) 0.8415(8) 0.5205(5) 0.100(3) Uani 0.5 1 d D U P A -2
H108 H 1.051854 0.838893 0.488623 0.119 Uiso 0.5 1 calc R . P A -2
C92 C 0.0826(13) 0.9425(14) 1.0588(7) 0.121(7) Uani 0.5 1 d D U P B -1
H92A H 0.123866 0.986750 1.063409 0.182 Uiso 0.5 1 calc GR . P B -1
H92B H 0.128034 0.884021 1.048645 0.182 Uiso 0.5 1 calc GR . P B -1
H92C H 0.034027 0.930546 1.092165 0.182 Uiso 0.5 1 calc GR . P B -1
C93 C 0.0254(5) 0.9817(6) 1.0168(3) 0.0612(16) Uani 0.5 1 d D U P B -1
C94 C -0.0192(14) 1.0751(9) 1.0089(6) 0.072(3) Uani 0.5 1 d D U P B -1
H94 H -0.012477 1.117827 1.031481 0.087 Uiso 0.5 1 calc R . P B -1
C95 C -0.0738(7) 1.1076(5) 0.9684(4) 0.075(2) Uani 0.5 1 d D U P B -1
H95 H -0.105798 1.170979 0.963926 0.089 Uiso 0.5 1 calc R . P B -1
C96 C -0.0791(11) 1.0436(8) 0.9352(6) 0.075(3) Uani 0.5 1 d D U P B -1
H96 H -0.113790 1.062853 0.906779 0.090 Uiso 0.5 1 calc R . P B -1
C97 C -0.0351(6) 0.9546(5) 0.9435(3) 0.0691(18) Uani 0.5 1 d D U P B -1
H97 H -0.037825 0.911799 0.919964 0.083 Uiso 0.5 1 calc R . P B -1
C98 C 0.0115(13) 0.9242(9) 0.9829(5) 0.058(3) Uani 0.5 1 d D U P B -1
H98 H 0.036877 0.859443 0.988236 0.070 Uiso 0.5 1 calc R . P B -1

loop_
_atom_site_aniso_label
_atom_site_aniso_U_11
_atom_site_aniso_U_22
_atom_site_aniso_U_33
_atom_site_aniso_U_23
_atom_site_aniso_U_13
_atom_site_aniso_U_12
As6 0.02016(12) 0.02471(12) 0.02366(12) 0.00010(9) -0.00713(9) -0.00245(9)
As1 0.02540(13) 0.02101(12) 0.02178(12) -0.00150(9) -0.00612(9) -0.00436(9)
As4 0.02356(12) 0.02066(12) 0.02506(12) -0.00189(9) -0.00844(10) -0.00039(9)
As8 0.02109(12) 0.02383(12) 0.02455(12) -0.00111(9) -0.00944(9) -0.00282(9)
As3 0.02631(13) 0.02188(12) 0.02120(12) -0.00124(9) -0.00759(9) -0.00455(9)
As5 0.02698(13) 0.02198(12) 0.02253(12) 0.00055(9) -0.01001(10) -0.00537(9)
As2 0.02317(12) 0.02170(12) 0.02323(12) 0.00045(9) -0.00923(9) -0.00093(9)
As7 0.02554(13) 0.02076(12) 0.02064(12) -0.00056(9) -0.00758(9) -0.00362(9)
Fe1 0.02208(18) 0.02343(18) 0.02216(17) 0.00041(13) -0.00512(14) -0.00389(13)
Fe3 0.02290(18) 0.02211(17) 0.02106(17) 0.00332(13) -0.00857(14) -0.00338(13)
Fe4 0.02104(17) 0.01899(17) 0.02400(18) -0.00382(13) -0.00750(14) -0.00117(13)
Fe2 0.02624(18) 0.02088(17) 0.02442(18) -0.00192(13) -0.01186(14) -0.00315(14)
N5 0.0246(10) 0.0238(9) 0.0266(10) 0.0026(7) -0.0101(8) -0.0031(7)
N4 0.0264(10) 0.0281(10) 0.0251(10) -0.0012(8) -0.0114(8) -0.0033(8)
N1 0.0257(10) 0.0298(10) 0.0280(10) -0.0018(8) -0.0067(8) -0.0046(8)
N3 0.0327(11) 0.0218(9) 0.0257(10) 0.0001(7) -0.0120(8) -0.0042(8)
N7 0.0246(10) 0.0248(9) 0.0248(9) -0.0020(7) -0.0084(8) -0.0031(7)
N8 0.0236(9) 0.0228(9) 0.0261(10) -0.0006(7) -0.0070(8) -0.0011(7)
N6 0.0248(10) 0.0271(10) 0.0237(9) 0.0030(7) -0.0081(8) -0.0039(8)
N2 0.0292(10) 0.0259(10) 0.0245(10) 0.0015(8) -0.0074(8) -0.0047(8)
C49 0.0275(12) 0.0313(12) 0.0239(11) -0.0012(9) -0.0048(9) -0.0080(9)
C82 0.0277(12) 0.0263(11) 0.0256(11) -0.0036(9) -0.0098(9) -0.0060(9)
C14 0.0224(11) 0.0329(12) 0.0284(12) -0.0026(10) -0.0068(9) -0.0025(9)
C19 0.0223(12) 0.0480(15) 0.0279(12) -0.0022(11) -0.0077(9) -0.0052(10)
C81 0.0306(12) 0.0301(12) 0.0293(12) -0.0010(9) -0.0136(10) -0.0040(10)
C69 0.0234(11) 0.0225(11) 0.0300(12) -0.0039(9) -0.0080(9) 0.0020(8)
C67 0.0295(12) 0.0223(11) 0.0278(12) -0.0009(9) -0.0044(9) 0.0001(9)
C83 0.0328(13) 0.0339(13) 0.0255(12) -0.0010(10) -0.0072(10) -0.0038(10)
C77 0.0234(11) 0.0231(11) 0.0275(11) -0.0039(9) -0.0096(9) -0.0039(9)
C78 0.0270(12) 0.0290(12) 0.0263(11) -0.0025(9) -0.0093(9) -0.0069(9)
C27 0.0230(11) 0.0337(12) 0.0291(12) -0.0048(10) -0.0130(9) -0.0006(9)
C56 0.0235(11) 0.0248(11) 0.0251(11) 0.0049(9) -0.0106(9) -0.0024(9)
C44 0.0299(12) 0.0293(12) 0.0324(13) 0.0051(10) -0.0139(10) -0.0030(10)
C25 0.0324(13) 0.0331(12) 0.0268(12) 0.0012(9) -0.0127(10) -0.0091(10)
C74 0.0294(12) 0.0260(11) 0.0311(12) -0.0028(9) -0.0098(10) -0.0034(9)
C6 0.0320(12) 0.0214(11) 0.0226(11) 0.0034(8) -0.0074(9) -0.0063(9)
C80 0.0234(12) 0.0369(13) 0.0376(14) -0.0039(10) -0.0112(10) -0.0008(10)
C65 0.0310(12) 0.0238(11) 0.0237(11) -0.0006(9) -0.0064(9) -0.0069(9)
C57 0.0279(12) 0.0311(12) 0.0294(12) 0.0040(9) -0.0155(10) -0.0035(9)
C53 0.0322(13) 0.0298(12) 0.0283(12) -0.0002(9) -0.0088(10) -0.0106(10)
C32 0.0275(12) 0.0308(12) 0.0318(13) -0.0002(10) -0.0145(10) -0.0008(9)
C26 0.0323(13) 0.0429(14) 0.0405(14) -0.0058(11) -0.0186(11) -0.0038(11)
C70 0.0294(12) 0.0284(12) 0.0302(12) -0.0050(9) -0.0107(10) 0.0039(9)
C7 0.0376(13) 0.0275(12) 0.0254(12) 0.0040(9) -0.0109(10) -0.0068(10)
C79 0.0243(12) 0.0371(13) 0.0307(12) -0.0034(10) -0.0053(10) -0.0056(10)
C46 0.0301(12) 0.0338(13) 0.0290(12) 0.0043(10) -0.0091(10) -0.0088(10)
C11 0.0366(13) 0.0218(11) 0.0246(11) 0.0026(9) -0.0081(10) -0.0047(9)
C50 0.0288(12) 0.0291(12) 0.0345(13) -0.0007(10) -0.0044(10) -0.0030(10)
C51 0.0249(12) 0.0391(14) 0.0393(14) 0.0045(11) -0.0127(10) -0.0034(10)
C66 0.0337(13) 0.0196(11) 0.0331(13) -0.0053(9) -0.0069(10) -0.0026(9)
C8 0.0392(14) 0.0341(13) 0.0395(14) 0.0025(11) -0.0198(12) -0.0078(11)
C28 0.0232(12) 0.0462(14) 0.0305(13) -0.0035(11) -0.0117(10) -0.0041(10)
C72 0.0236(12) 0.0432(15) 0.0460(15) -0.0084(12) -0.0085(11) -0.0051(10)
C15 0.0310(13) 0.0359(13) 0.0314(13) -0.0043(10) -0.0092(10) -0.0025(10)
C48 0.0217(11) 0.0292(11) 0.0227(11) 0.0022(9) -0.0058(9) -0.0059(9)
C71 0.0293(13) 0.0406(14) 0.0388(14) -0.0092(11) -0.0153(11) 0.0007(10)
C10 0.0383(14) 0.0225(11) 0.0358(13) 0.0023(10) -0.0033(11) -0.0023(10)
C76 0.0346(13) 0.0393(14) 0.0301(13) -0.0012(10) -0.0124(11) 0.0034(11)
C84 0.0307(13) 0.0348(13) 0.0298(12) 0.0013(10) -0.0084(10) -0.0081(10)
C37 0.0492(16) 0.0262(12) 0.0329(13) 0.0006(10) -0.0184(12) -0.0023(11)
C2 0.0273(13) 0.0384(14) 0.0384(14) -0.0041(11) -0.0041(10) -0.0062(10)
C33 0.0375(14) 0.0358(13) 0.0300(13) 0.0057(10) -0.0098(11) -0.0036(11)
C35 0.0342(13) 0.0201(11) 0.0261(11) -0.0053(9) -0.0123(10) -0.0018(9)
C31 0.0352(14) 0.0317(13) 0.0452(15) -0.0025(11) -0.0175(12) 0.0034(10)
C61 0.0322(13) 0.0305(12) 0.0311(13) -0.0012(10) -0.0123(10) 0.0026(10)
C75 0.0370(14) 0.0420(14) 0.0277(12) -0.0008(10) -0.0091(10) -0.0084(11)
C73 0.0324(13) 0.0349(13) 0.0356(14) -0.0042(10) -0.0048(11) -0.0061(10)
C55 0.0331(13) 0.0463(15) 0.0386(14) -0.0166(12) -0.0072(11) -0.0078(11)
C13 0.0492(16) 0.0378(14) 0.0334(14) -0.0076(11) -0.0147(12) -0.0045(12)
C40 0.0376(14) 0.0262(12) 0.0335(13) -0.0050(10) -0.0083(11) -0.0024(10)
C52 0.0328(13) 0.0385(14) 0.0366(14) 0.0008(11) -0.0163(11) -0.0127(11)
C36 0.0400(13) 0.0210(11) 0.0270(12) -0.0029(9) -0.0113(10) -0.0040(9)
C24 0.0428(14) 0.0323(13) 0.0316(13) -0.0018(10) -0.0190(11) -0.0101(11)
C9 0.0292(13) 0.0302(13) 0.0481(15) 0.0037(11) -0.0111(11) -0.0030(10)
C45 0.0364(14) 0.0345(13) 0.0331(13) 0.0127(10) -0.0130(11) -0.0070(11)
C21 0.0440(15) 0.0457(15) 0.0351(14) -0.0116(12) -0.0162(12) 0.0004(12)
C18 0.0298(13) 0.0577(17) 0.0354(14) 0.0101(12) -0.0141(11) -0.0068(12)
C63 0.0420(15) 0.0382(14) 0.0433(15) -0.0091(12) -0.0222(12) -0.0031(11)
C23 0.0407(14) 0.0248(11) 0.0269(12) 0.0017(9) -0.0138(10) -0.0089(10)
C4 0.0344(13) 0.0309(13) 0.0337(13) 0.0023(10) -0.0065(11) -0.0077(10)
C64 0.0363(14) 0.0294(12) 0.0413(14) -0.0074(10) -0.0113(11) -0.0087(10)
C29 0.0252(13) 0.0587(17) 0.0358(14) -0.0151(13) -0.0088(11) 0.0029(12)
C43 0.0349(14) 0.0394(14) 0.0448(16) 0.0166(12) -0.0173(12) -0.0044(11)
C30 0.0322(14) 0.0430(15) 0.0535(17) -0.0166(13) -0.0190(12) 0.0092(11)
C17 0.0375(15) 0.0402(15) 0.0589(19) 0.0118(13) -0.0171(14) -0.0021(12)
C58 0.0331(14) 0.0460(15) 0.0410(15) 0.0105(12) -0.0198(12) -0.0141(11)
C68 0.0315(13) 0.0253(12) 0.0519(16) -0.0062(11) -0.0058(12) 0.0013(10)
C3 0.0325(14) 0.0371(14) 0.0466(16) 0.0066(12) -0.0010(12) -0.0109(11)
C34 0.0300(13) 0.0625(18) 0.0330(14) 0.0039(12) -0.0059(11) -0.0117(12)
C38 0.0431(16) 0.0313(13) 0.0469(16) -0.0050(11) -0.0218(13) 0.0059(11)
C20 0.0310(14) 0.0680(19) 0.0345(14) -0.0138(13) -0.0099(11) -0.0105(13)
C12 0.0509(16) 0.0250(12) 0.0330(13) -0.0034(10) -0.0159(12) -0.0024(11)
C62 0.0525(17) 0.0304(13) 0.0516(17) -0.0128(12) -0.0206(14) 0.0033(12)
C5 0.0412(15) 0.0411(15) 0.0459(16) 0.0121(12) -0.0031(13) -0.0128(12)
C16 0.0377(15) 0.0349(14) 0.0538(17) -0.0083(12) -0.0140(13) -0.0004(11)
C42 0.0442(15) 0.0310(13) 0.0352(14) 0.0049(10) -0.0096(11) -0.0089(11)
C22 0.0616(18) 0.0255(12) 0.0434(15) -0.0049(11) -0.0290(14) -0.0044(12)
C41 0.0433(16) 0.0411(15) 0.0394(15) -0.0012(12) -0.0002(12) -0.0040(12)
C39 0.0338(14) 0.0348(14) 0.0474(16) -0.0081(12) -0.0091(12) -0.0005(11)
C59 0.0262(13) 0.0674(19) 0.0357(14) 0.0121(13) -0.0095(11) -0.0079(12)
C54 0.0393(15) 0.0312(13) 0.0538(17) -0.0095(12) -0.0114(13) -0.0082(11)
C60 0.0331(14) 0.0539(17) 0.0299(13) -0.0033(12) -0.0074(11) 0.0078(12)
C47 0.0366(15) 0.0574(18) 0.0369(15) 0.0201(13) -0.0092(12) -0.0116(13)
C1 0.0269(14) 0.0471(16) 0.0552(18) 0.0022(13) 0.0025(12) -0.0052(11)
C86 0.0357(17) 0.055(2) 0.090(3) -0.0067(18) -0.0135(17) 0.0136(15)
C88 0.045(2) 0.063(2) 0.145(5) -0.010(3) -0.019(3) 0.0027(18)
C87 0.0392(19) 0.076(3) 0.101(3) -0.022(2) -0.016(2) 0.0127(18)
C91 0.051(2) 0.066(2) 0.093(3) -0.010(2) -0.019(2) 0.0079(17)
C89 0.057(3) 0.075(3) 0.107(4) 0.018(3) 0.002(2) 0.012(2)
C85 0.056(2) 0.079(3) 0.110(4) 0.003(3) 0.001(2) 0.006(2)
C90 0.069(3) 0.089(3) 0.081(3) 0.002(2) -0.009(2) 0.009(2)
C99 0.086(8) 0.106(7) 0.091(7) -0.010(6) -0.042(6) 0.007(6)
C100 0.074(5) 0.073(4) 0.083(4) -0.022(4) -0.030(4) -0.002(3)
C101 0.101(8) 0.083(7) 0.101(7) -0.045(5) -0.034(6) 0.015(6)
C102 0.089(5) 0.068(4) 0.111(5) -0.044(4) -0.025(4) 0.007(4)
C103 0.082(5) 0.055(4) 0.095(5) 0.011(4) -0.019(4) -0.026(4)
C104 0.072(4) 0.067(4) 0.079(4) -0.003(3) 0.005(4) -0.013(3)
C105 0.066(5) 0.053(4) 0.077(4) -0.013(3) -0.002(4) -0.016(3)
C106 0.151(10) 0.122(9) 0.121(8) 0.041(6) -0.032(7) -0.040(7)
C107 0.088(5) 0.086(5) 0.073(4) 0.015(4) -0.029(4) -0.044(4)
C112 0.058(4) 0.050(4) 0.064(4) -0.017(3) -0.029(3) -0.003(3)
C111 0.093(5) 0.085(5) 0.059(4) -0.015(3) -0.022(4) 0.002(4)
C110 0.088(6) 0.076(5) 0.069(5) -0.014(4) -0.030(4) -0.008(4)
C109 0.050(4) 0.087(5) 0.102(5) -0.017(4) -0.019(4) -0.009(4)
C108 0.088(6) 0.112(7) 0.088(6) -0.012(5) 0.011(5) -0.027(5)
C92 0.069(10) 0.201(15) 0.093(10) 0.041(10) -0.032(8) -0.045(10)
C93 0.046(3) 0.080(4) 0.056(4) 0.003(3) 0.000(3) -0.025(3)
C94 0.068(7) 0.072(5) 0.072(6) -0.029(5) 0.023(4) -0.030(5)
C95 0.066(4) 0.047(3) 0.083(5) 0.011(3) 0.025(3) -0.007(3)
C96 0.063(7) 0.092(5) 0.068(6) 0.003(5) -0.002(5) -0.025(5)
C97 0.060(4) 0.078(4) 0.070(4) -0.004(3) 0.003(3) -0.035(3)
C98 0.059(6) 0.056(4) 0.057(5) -0.010(4) 0.018(4) -0.037(4)

loop_
_atom_type_symbol
_atom_type_description
_atom_type_scat_dispersion_real
_atom_type_scat_dispersion_imag
_atom_type_scat_source
C C 0.0181 0.0091 'International Tables Vol C Tables 4.2.6.8 and 6.1.1.4'
H H 0.0000 0.0000 'International Tables Vol C Tables 4.2.6.8 and 6.1.1.4'
As As -0.9300 1.0051 'International Tables Vol C Tables 4.2.6.8 and 6.1.1.4'
Fe Fe -1.1336 3.1974 'International Tables Vol C Tables 4.2.6.8 and 6.1.1.4'
N N 0.0311 0.0180 'International Tables Vol C Tables 4.2.6.8 and 6.1.1.4'

loop_
_exptl_crystal_face_index_h
_exptl_crystal_face_index_k
_exptl_crystal_face_index_l
_exptl_crystal_face_perp_dist
-1 -9 5 0.0721
0 8 -7 0.0806
-8 -1 2 0.1312
9 1 3 0.1371
3 0 -14 0.0720
1 -4 -15 0.0747
0 -6 -13 0.0919
-7 -2 -12 0.1511
0 -9 3 0.0653
0 9 -5 0.0807
-2 -2 15 0.0606
-1 4 15 0.0823
2 0 -15 0.0631
8 0 7 0.1364
-8 -5 -6 0.1527
-2 3 15 0.0626
-3 -5 10 0.0800
-2 2 15 0.0557
0 9 2 0.0846
7 -4 -4 0.1161

loop_
_geom_angle_atom_site_label_1
_geom_angle_atom_site_label_2
_geom_angle_atom_site_label_3
_geom_angle
_geom_angle_site_symmetry_1
_geom_angle_site_symmetry_3
_geom_angle_publ_flag
As5 As6 As2 100.104(11) . . ?
As7 As6 As5 91.601(11) . . ?
As7 As6 As2 101.836(12) . . ?
As8 As1 As2 100.694(12) . . ?
As8 As1 Fe1 103.790(13) . . ?
As8 As1 Fe4 82.052(12) . . ?
As2 As1 Fe1 79.027(12) . . ?
As2 As1 Fe4 101.146(13) . . ?
Fe1 As1 Fe4 174.057(15) . . ?
As3 As4 As8 102.593(11) . . ?
As5 As4 As8 100.524(11) . . ?
As5 As4 As3 90.764(11) . . ?
As1 As8 As4 100.288(11) . . ?
As1 As8 As7 89.874(11) . . ?
As7 As8 As4 103.317(12) . . ?
As4 As3 Fe1 101.787(13) . . ?
As4 As3 Fe2 81.096(12) . . ?
As2 As3 As4 98.952(11) . . ?
As2 As3 Fe1 78.380(12) . . ?
As2 As3 Fe2 98.556(13) . . ?
Fe1 As3 Fe2 176.039(15) . . ?
As6 As5 Fe3 80.254(12) . . ?
As6 As5 Fe2 100.133(12) . . ?
As4 As5 As6 100.236(11) . . ?
As4 As5 Fe3 98.834(13) . . ?
As4 As5 Fe2 81.059(12) . . ?
Fe3 As5 Fe2 179.610(16) . . ?
As1 As2 As6 100.314(11) . . ?
As1 As2 As3 90.738(11) . . ?
As3 As2 As6 103.026(11) . . ?
As6 As7 Fe3 80.358(12) . . ?
As6 As7 Fe4 99.750(12) . . ?
As8 As7 As6 99.253(11) . . ?
As8 As7 Fe3 97.094(12) . . ?
As8 As7 Fe4 81.305(12) . . ?
Fe3 As7 Fe4 178.394(16) . . ?
As1 Fe1 As3 85.190(13) . . ?
N1 Fe1 As1 123.41(6) . . ?
N1 Fe1 As3 118.26(6) . . ?
N1 Fe1 N2 93.00(8) . . ?
N2 Fe1 As1 108.79(6) . . ?
N2 Fe1 As3 131.35(6) . . ?
As7 Fe3 As5 86.240(12) . . ?
N5 Fe3 As5 124.88(6) . . ?
N5 Fe3 As7 116.23(6) . . ?
N6 Fe3 As5 117.17(6) . . ?
N6 Fe3 As7 122.49(6) . . ?
N6 Fe3 N5 93.07(8) . . ?
As1 Fe4 As7 83.916(12) . . ?
N7 Fe4 As1 106.59(6) . . ?
N7 Fe4 As7 129.17(6) . . ?
N8 Fe4 As1 128.97(6) . . ?
N8 Fe4 As7 119.56(6) . . ?
N8 Fe4 N7 92.46(8) . . ?
As3 Fe2 As5 84.958(13) . . ?
N4 Fe2 As3 114.57(6) . . ?
N4 Fe2 As5 126.76(6) . . ?
N3 Fe2 As3 124.91(6) . . ?
N3 Fe2 As5 117.68(6) . . ?
N3 Fe2 N4 91.82(8) . . ?
C56 N5 Fe3 116.25(14) . . ?
C44 N5 Fe3 125.43(16) . . ?
C44 N5 C56 118.30(19) . . ?
C27 N4 Fe2 113.18(14) . . ?
C25 N4 Fe2 126.93(16) . . ?
C25 N4 C27 119.75(19) . . ?
C14 N1 Fe1 114.82(15) . . ?
C2 N1 Fe1 125.44(17) . . ?
C2 N1 C14 119.7(2) . . ?
C35 N3 Fe2 114.50(14) . . ?
C23 N3 Fe2 126.38(16) . . ?
C23 N3 C35 119.10(19) . . ?
C77 N7 Fe4 116.28(14) . . ?
C65 N7 Fe4 125.59(16) . . ?
C65 N7 C77 118.09(19) . . ?
C69 N8 Fe4 118.03(14) . . ?
C67 N8 Fe4 124.81(16) . . ?
C67 N8 C69 116.99(18) . . ?
C46 N6 Fe3 125.71(16) . . ?
C46 N6 C48 118.79(19) . . ?
C48 N6 Fe3 115.50(14) . . ?
C6 N2 Fe1 116.46(15) . . ?
C4 N2 Fe1 124.80(17) . . ?
C4 N2 C6 118.71(19) . . ?
C50 C49 C48 118.7(2) . . ?
C50 C49 C55 120.7(2) . . ?
C48 C49 C55 120.6(2) . . ?
C81 C82 C83 121.5(2) . . ?
C81 C82 C77 118.4(2) . . ?
C77 C82 C83 120.0(2) . . ?
C19 C14 N1 120.5(2) . . ?
C19 C14 C15 120.9(2) . . ?
C15 C14 N1 118.5(2) . . ?
C14 C19 C20 121.2(2) . . ?
C18 C19 C14 118.1(2) . . ?
C18 C19 C20 120.6(2) . . ?
C82 C81 H81 119.4 . . ?
C80 C81 C82 121.2(2) . . ?
C80 C81 H81 119.4 . . ?
C74 C69 N8 118.1(2) . . ?
C74 C69 C70 121.5(2) . . ?
C70 C69 N8 120.4(2) . . ?
N8 C67 C66 124.1(2) . . ?
N8 C67 C68 119.2(2) . . ?
C66 C67 C68 116.6(2) . . ?
C82 C83 H83A 109.5 . . ?
C82 C83 H83B 109.5 . . ?
C82 C83 H83C 109.5 . . ?
H83A C83 H83B 109.5 . . ?
H83A C83 H83C 109.5 . . ?
H83B C83 H83C 109.5 . . ?
C82 C77 N7 118.2(2) . . ?
C78 C77 N7 120.8(2) . . ?
C78 C77 C82 120.9(2) . . ?
C77 C78 C84 122.2(2) . . ?
C79 C78 C77 118.5(2) . . ?
C79 C78 C84 119.3(2) . . ?
C32 C27 N4 119.5(2) . . ?
C32 C27 C28 121.3(2) . . ?
C28 C27 N4 119.1(2) . . ?
C57 C56 N5 119.3(2) . . ?
C57 C56 C61 121.2(2) . . ?
C61 C56 N5 119.5(2) . . ?
N5 C44 C45 123.7(2) . . ?
N5 C44 C43 119.2(2) . . ?
C45 C44 C43 117.1(2) . . ?
N4 C25 C26 119.9(2) . . ?
N4 C25 C24 122.4(2) . . ?
C24 C25 C26 117.7(2) . . ?
C69 C74 C75 120.5(2) . . ?
C73 C74 C69 118.7(2) . . ?
C73 C74 C75 120.7(2) . . ?
C7 C6 N2 118.1(2) . . ?
C7 C6 C11 121.3(2) . . ?
C11 C6 N2 120.6(2) . . ?
C81 C80 H80 120.1 . . ?
C79 C80 C81 119.8(2) . . ?
C79 C80 H80 120.1 . . ?
N7 C65 C66 123.3(2) . . ?
N7 C65 C64 119.7(2) . . ?
C66 C65 C64 117.0(2) . . ?
C56 C57 C63 120.6(2) . . ?
C58 C57 C56 118.3(2) . . ?
C58 C57 C63 121.1(2) . . ?
C48 C53 C54 121.5(2) . . ?
C52 C53 C48 118.1(2) . . ?
C52 C53 C54 120.3(2) . . ?
C27 C32 C33 120.7(2) . . ?
C31 C32 C27 118.8(2) . . ?
C31 C32 C33 120.4(2) . . ?
C25 C26 H26A 109.5 . . ?
C25 C26 H26B 109.5 . . ?
C25 C26 H26C 109.5 . . ?
H26A C26 H26B 109.5 . . ?
H26A C26 H26C 109.5 . . ?
H26B C26 H26C 109.5 . . ?
C69 C70 C76 121.4(2) . . ?
C71 C70 C69 117.8(2) . . ?
C71 C70 C76 120.7(2) . . ?
C6 C7 C13 120.7(2) . . ?
C8 C7 C6 118.5(2) . . ?
C8 C7 C13 120.7(2) . . ?
C78 C79 H79 119.4 . . ?
C80 C79 C78 121.1(2) . . ?
C80 C79 H79 119.4 . . ?
N6 C46 C45 123.3(2) . . ?
N6 C46 C47 119.5(2) . . ?
C45 C46 C47 117.2(2) . . ?
C6 C11 C12 121.6(2) . . ?
C10 C11 C6 118.1(2) . . ?
C10 C11 C12 120.3(2) . . ?
C49 C50 H50 119.5 . . ?
C51 C50 C49 121.0(2) . . ?
C51 C50 H50 119.5 . . ?
C50 C51 H51 120.1 . . ?
C50 C51 C52 119.8(2) . . ?
C52 C51 H51 120.1 . . ?
C67 C66 C65 128.3(2) . . ?
C67 C66 H66 115.9 . . ?
C65 C66 H66 115.9 . . ?
C7 C8 H8 119.6 . . ?
C9 C8 C7 120.8(2) . . ?
C9 C8 H8 119.6 . . ?
C27 C28 C34 121.2(2) . . ?
C29 C28 C27 117.8(2) . . ?
C29 C28 C34 121.0(2) . . ?
C71 C72 H72 119.9 . . ?
C71 C72 C73 120.1(2) . . ?
C73 C72 H72 119.9 . . ?
C14 C15 C21 120.3(2) . . ?
C16 C15 C14 118.4(2) . . ?
C16 C15 C21 121.4(2) . . ?
C49 C48 N6 119.6(2) . . ?
C49 C48 C53 121.2(2) . . ?
C53 C48 N6 119.2(2) . . ?
C70 C71 H71 119.4 . . ?
C72 C71 C70 121.3(2) . . ?
C72 C71 H71 119.4 . . ?
C11 C10 H10 119.4 . . ?
C9 C10 C11 121.1(2) . . ?
C9 C10 H10 119.4 . . ?
C70 C76 H76A 109.5 . . ?
C70 C76 H76B 109.5 . . ?
C70 C76 H76C 109.5 . . ?
H76A C76 H76B 109.5 . . ?
H76A C76 H76C 109.5 . . ?
H76B C76 H76C 109.5 . . ?
C78 C84 H84A 109.5 . . ?
C78 C84 H84B 109.5 . . ?
C78 C84 H84C 109.5 . . ?
H84A C84 H84B 109.5 . . ?
H84A C84 H84C 109.5 . . ?
H84B C84 H84C 109.5 . . ?
C36 C37 H37 119.4 . . ?
C38 C37 H37 119.4 . . ?
C38 C37 C36 121.2(2) . . ?
N1 C2 C3 123.3(2) . . ?
N1 C2 C1 119.4(2) . . ?
C3 C2 C1 117.3(2) . . ?
C32 C33 H33A 109.5 . . ?
C32 C33 H33B 109.5 . . ?
C32 C33 H33C 109.5 . . ?
H33A C33 H33B 109.5 . . ?
H33A C33 H33C 109.5 . . ?
H33B C33 H33C 109.5 . . ?
C40 C35 N3 119.6(2) . . ?
C40 C35 C36 121.7(2) . . ?
C36 C35 N3 118.7(2) . . ?
C32 C31 H31 119.8 . . ?
C30 C31 C32 120.4(3) . . ?
C30 C31 H31 119.8 . . ?
C56 C61 C62 120.9(2) . . ?
C60 C61 C56 118.4(2) . . ?
C60 C61 C62 120.7(2) . . ?
C74 C75 H75A 109.5 . . ?
C74 C75 H75B 109.5 . . ?
C74 C75 H75C 109.5 . . ?
H75A C75 H75B 109.5 . . ?
H75A C75 H75C 109.5 . . ?
H75B C75 H75C 109.5 . . ?
C74 C73 H73 119.8 . . ?
C72 C73 C74 120.5(2) . . ?
C72 C73 H73 119.8 . . ?
C49 C55 H55A 109.5 . . ?
C49 C55 H55B 109.5 . . ?
C49 C55 H55C 109.5 . . ?
H55A C55 H55B 109.5 . . ?
H55A C55 H55C 109.5 . . ?
H55B C55 H55C 109.5 . . ?
C7 C13 H13A 109.5 . . ?
C7 C13 H13B 109.5 . . ?
C7 C13 H13C 109.5 . . ?
H13A C13 H13B 109.5 . . ?
H13A C13 H13C 109.5 . . ?
H13B C13 H13C 109.5 . . ?
C35 C40 C41 121.0(2) . . ?
C39 C40 C35 118.1(2) . . ?
C39 C40 C41 120.9(3) . . ?
C53 C52 H52 119.4 . . ?
C51 C52 C53 121.2(2) . . ?
C51 C52 H52 119.4 . . ?
C37 C36 C35 118.0(2) . . ?
C37 C36 C42 120.9(2) . . ?
C35 C36 C42 121.1(2) . . ?
C25 C24 H24 115.5 . . ?
C23 C24 C25 128.9(2) . . ?
C23 C24 H24 115.5 . . ?
C8 C9 H9 120.0 . . ?
C10 C9 C8 120.1(2) . . ?
C10 C9 H9 120.0 . . ?
C44 C45 C46 128.8(2) . . ?
C44 C45 H45 115.6 . . ?
C46 C45 H45 115.6 . . ?
C15 C21 H21A 109.5 . . ?
C15 C21 H21B 109.5 . . ?
C15 C21 H21C 109.5 . . ?
H21A C21 H21B 109.5 . . ?
H21A C21 H21C 109.5 . . ?
H21B C21 H21C 109.5 . . ?
C19 C18 H18 119.1 . . ?
C17 C18 C19 121.9(3) . . ?
C17 C18 H18 119.1 . . ?
C57 C63 H63A 109.5 . . ?
C57 C63 H63B 109.5 . . ?
C57 C63 H63C 109.5 . . ?
H63A C63 H63B 109.5 . . ?
H63A C63 H63C 109.5 . . ?
H63B C63 H63C 109.5 . . ?
N3 C23 C24 123.2(2) . . ?
N3 C23 C22 119.0(2) . . ?
C24 C23 C22 117.8(2) . . ?
N2 C4 C3 123.5(2) . . ?
N2 C4 C5 119.0(2) . . ?
C3 C4 C5 117.4(2) . . ?
C65 C64 H64A 109.5 . . ?
C65 C64 H64B 109.5 . . ?
C65 C64 H64C 109.5 . . ?
H64A C64 H64B 109.5 . . ?
H64A C64 H64C 109.5 . . ?
H64B C64 H64C 109.5 . . ?
C28 C29 H29 119.2 . . ?
C30 C29 C28 121.6(3) . . ?
C30 C29 H29 119.2 . . ?
C44 C43 H43A 109.5 . . ?
C44 C43 H43B 109.5 . . ?
C44 C43 H43C 109.5 . . ?
H43A C43 H43B 109.5 . . ?
H43A C43 H43C 109.5 . . ?
H43B C43 H43C 109.5 . . ?
C31 C30 H30 120.0 . . ?
C29 C30 C31 120.1(2) . . ?
C29 C30 H30 120.0 . . ?
C18 C17 H17 120.4 . . ?
C18 C17 C16 119.3(3) . . ?
C16 C17 H17 120.4 . . ?
C57 C58 H58 119.3 . . ?
C59 C58 C57 121.3(3) . . ?
C59 C58 H58 119.3 . . ?
C67 C68 H68A 109.5 . . ?
C67 C68 H68B 109.5 . . ?
C67 C68 H68C 109.5 . . ?
H68A C68 H68B 109.5 . . ?
H68A C68 H68C 109.5 . . ?
H68B C68 H68C 109.5 . . ?
C2 C3 C4 128.7(2) . . ?
C2 C3 H3 115.6 . . ?
C4 C3 H3 115.6 . . ?
C28 C34 H34A 109.5 . . ?
C28 C34 H34B 109.5 . . ?
C28 C34 H34C 109.5 . . ?
H34A C34 H34B 109.5 . . ?
H34A C34 H34C 109.5 . . ?
H34B C34 H34C 109.5 . . ?
C37 C38 H38 119.9 . . ?
C37 C38 C39 120.3(2) . . ?
C39 C38 H38 119.9 . . ?
C19 C20 H20A 109.5 . . ?
C19 C20 H20B 109.5 . . ?
C19 C20 H20C 109.5 . . ?
H20A C20 H20B 109.5 . . ?
H20A C20 H20C 109.5 . . ?
H20B C20 H20C 109.5 . . ?
C11 C12 H12A 109.5 . . ?
C11 C12 H12B 109.5 . . ?
C11 C12 H12C 109.5 . . ?
H12A C12 H12B 109.5 . . ?
H12A C12 H12C 109.5 . . ?
H12B C12 H12C 109.5 . . ?
C61 C62 H62A 109.5 . . ?
C61 C62 H62B 109.5 . . ?
C61 C62 H62C 109.5 . . ?
H62A C62 H62B 109.5 . . ?
H62A C62 H62C 109.5 . . ?
H62B C62 H62C 109.5 . . ?
C4 C5 H5A 109.5 . . ?
C4 C5 H5B 109.5 . . ?
C4 C5 H5C 109.5 . . ?
H5A C5 H5B 109.5 . . ?
H5A C5 H5C 109.5 . . ?
H5B C5 H5C 109.5 . . ?
C15 C16 H16 119.2 . . ?
C17 C16 C15 121.6(3) . . ?
C17 C16 H16 119.2 . . ?
C36 C42 H42A 109.5 . . ?
C36 C42 H42B 109.5 . . ?
C36 C42 H42C 109.5 . . ?
H42A C42 H42B 109.5 . . ?
H42A C42 H42C 109.5 . . ?
H42B C42 H42C 109.5 . . ?
C23 C22 H22A 109.5 . . ?
C23 C22 H22B 109.5 . . ?
C23 C22 H22C 109.5 . . ?
H22A C22 H22B 109.5 . . ?
H22A C22 H22C 109.5 . . ?
H22B C22 H22C 109.5 . . ?
C40 C41 H41A 109.5 . . ?
C40 C41 H41B 109.5 . . ?
C40 C41 H41C 109.5 . . ?
H41A C41 H41B 109.5 . . ?
H41A C41 H41C 109.5 . . ?
H41B C41 H41C 109.5 . . ?
C40 C39 H39 119.6 . . ?
C38 C39 C40 120.7(3) . . ?
C38 C39 H39 119.6 . . ?
C58 C59 H59 120.0 . . ?
C58 C59 C60 120.1(3) . . ?
C60 C59 H59 120.0 . . ?
C53 C54 H54A 109.5 . . ?
C53 C54 H54B 109.5 . . ?
C53 C54 H54C 109.5 . . ?
H54A C54 H54B 109.5 . . ?
H54A C54 H54C 109.5 . . ?
H54B C54 H54C 109.5 . . ?
C61 C60 H60 119.6 . . ?
C59 C60 C61 120.7(3) . . ?
C59 C60 H60 119.6 . . ?
C46 C47 H47A 109.5 . . ?
C46 C47 H47B 109.5 . . ?
C46 C47 H47C 109.5 . . ?
H47A C47 H47B 109.5 . . ?
H47A C47 H47C 109.5 . . ?
H47B C47 H47C 109.5 . . ?
C2 C1 H1A 109.5 . . ?
C2 C1 H1B 109.5 . . ?
C2 C1 H1C 109.5 . . ?
H1A C1 H1B 109.5 . . ?
H1A C1 H1C 109.5 . . ?
H1B C1 H1C 109.5 . . ?
C87 C86 C91 118.6(4) . . ?
C87 C86 C85 120.3(4) . . ?
C91 C86 C85 121.1(4) . . ?
C87 C88 H88 120.3 . . ?
C89 C88 H88 120.3 . . ?
C89 C88 C87 119.4(5) . . ?
C86 C87 C88 120.5(5) . . ?
C86 C87 H87 119.7 . . ?
C88 C87 H87 119.7 . . ?
C86 C91 H91 119.0 . . ?
C90 C91 C86 122.1(5) . . ?
C90 C91 H91 119.0 . . ?
C88 C89 H89 120.0 . . ?
C88 C89 C90 120.1(5) . . ?
C90 C89 H89 120.0 . . ?
C86 C85 H85A 109.5 . . ?
C86 C85 H85B 109.5 . . ?
C86 C85 H85C 109.5 . . ?
H85A C85 H85B 109.5 . . ?
H85A C85 H85C 109.5 . . ?
H85B C85 H85C 109.5 . . ?
C91 C90 C89 119.3(5) . . ?
C91 C90 H90 120.4 . . ?
C89 C90 H90 120.4 . . ?
H99A C99 H99B 109.5 . . ?
H99A C99 H99C 109.5 . . ?
H99B C99 H99C 109.5 . . ?
C100 C99 H99A 109.5 . . ?
C100 C99 H99B 109.5 . . ?
C100 C99 H99C 109.5 . . ?
C100 C99 C111 60.0(6) . . ?
C111 C99 H99A 158.4 . . ?
C111 C99 H99B 92.1 . . ?
C111 C99 H99C 62.2 . . ?
C109 C99 H99A 52.5 . . ?
C109 C99 H99B 101.7 . . ?
C109 C99 H99C 148.3 . . ?
C109 C99 C100 63.5(10) . . ?
C109 C99 C111 123.3(14) . . ?
C99 C100 C111 66.9(7) . . ?
C99 C100 C110 17.9(7) . . ?
C101 C100 C99 122.5(10) . . ?
C101 C100 C105 117.4(9) . . ?
C101 C100 C112 12.5(12) . . ?
C101 C100 C111 59.1(7) . . ?
C101 C100 C110 107.7(8) . . ?
C105 C100 C99 119.9(9) . . ?
C105 C100 C112 120.9(8) . . ?
C105 C100 C111 163.1(8) . . ?
C105 C100 C110 134.3(8) . . ?
C107 C100 C99 163.7(8) . . ?
C107 C100 C101 54.5(8) . . ?
C107 C100 C105 64.7(7) . . ?
C107 C100 C112 62.3(6) . . ?
C107 C100 C111 113.5(7) . . ?
C107 C100 C110 160.7(9) . . ?
C107 C100 C109 136.6(9) . . ?
C112 C100 C99 118.3(9) . . ?
C112 C100 C111 51.9(5) . . ?
C112 C100 C110 101.7(7) . . ?
C110 C100 C111 49.8(5) . . ?
C109 C100 C99 37.9(7) . . ?
C109 C100 C101 152.7(10) . . ?
C109 C100 C105 84.4(7) . . ?
C109 C100 C112 154.5(9) . . ?
C109 C100 C111 104.7(7) . . ?
C109 C100 C110 55.6(6) . . ?
C108 C100 C99 102.7(9) . . ?
C108 C100 C101 123.1(11) . . ?
C108 C100 C105 34.7(7) . . ?
C108 C100 C107 72.2(8) . . ?
C108 C100 C112 133.6(10) . . ?
C108 C100 C111 162.1(10) . . ?
C108 C100 C110 120.6(9) . . ?
C108 C100 C109 65.3(7) . . ?
C100 C101 H101 118.3 . . ?
C100 C101 C102 123.3(11) . . ?
C100 C101 C111 68.4(7) . . ?
C102 C101 H101 118.3 . . ?
C102 C101 C111 156.9(15) . . ?
C107 C101 C100 57.0(8) . . ?
C107 C101 H101 162.7 . . ?
C107 C101 C102 68.8(9) . . ?
C107 C101 C111 125.3(11) . . ?
C111 C101 H101 54.5 . . ?
C101 C102 H102 120.6 . . ?
C101 C102 C103 118.8(9) . . ?
C101 C102 C106 109.7(10) . . ?
C101 C102 C107 49.4(7) . . ?
C101 C102 C112 11.8(12) . . ?
C103 C102 H102 120.6 . . ?
C103 C102 C106 23.6(7) . . ?
C103 C102 C107 70.6(7) . . ?
C103 C102 C112 121.3(8) . . ?
C106 C102 H102 124.7 . . ?
C107 C102 H102 164.9 . . ?
C107 C102 C106 61.0(7) . . ?
C107 C102 C112 55.9(6) . . ?
C112 C102 H102 116.8 . . ?
C112 C102 C106 116.9(10) . . ?
C102 C103 H103 121.2 . . ?
C102 C103 C107 56.9(6) . . ?
C104 C103 C102 117.6(9) . . ?
C104 C103 H103 121.2 . . ?
C104 C103 C107 61.8(6) . . ?
C106 C103 C102 87(2) . . ?
C106 C103 H103 105.2 . . ?
C106 C103 C104 77(2) . . ?
C106 C103 C107 65(2) . . ?
C107 C103 H103 169.2 . . ?
C103 C104 H104 118.3 . . ?
C103 C104 C105 123.3(8) . . ?
C103 C104 C107 67.9(7) . . ?
C103 C104 C108 112.9(8) . . ?
C105 C104 H104 118.3 . . ?
C105 C104 C107 56.6(6) . . ?
C105 C104 C108 20.2(5) . . ?
C106 C104 C103 25.1(8) . . ?
C106 C104 H104 119.6 . . ?
C106 C104 C105 115.9(10) . . ?
C106 C104 C107 60.8(8) . . ?
C106 C104 C108 99.1(9) . . ?
C107 C104 H104 167.3 . . ?
C107 C104 C108 45.5(5) . . ?
C108 C104 H104 125.4 . . ?
C100 C105 H105 120.2 . . ?
C100 C105 C107 52.3(5) . . ?
C100 C105 C109 47.0(5) . . ?
C104 C105 C100 119.5(7) . . ?
C104 C105 H105 120.2 . . ?
C104 C105 C107 68.9(6) . . ?
C104 C105 C109 161.7(7) . . ?
C107 C105 H105 164.8 . . ?
C107 C105 C109 94.3(6) . . ?
C109 C105 H105 74.6 . . ?
C108 C105 C100 53.8(10) . . ?
C108 C105 C104 122.9(13) . . ?
C108 C105 H105 92.7 . . ?
C108 C105 C107 72.2(10) . . ?
C108 C105 C109 41.1(10) . . ?
C102 C106 H10A 168.3 . . ?
C102 C106 H10B 77.9 . . ?
C102 C106 H10C 75.3 . . ?
C102 C106 C107 59.0(8) . . ?
C103 C106 C102 69(2) . . ?
C103 C106 C104 78(2) . . ?
C103 C106 H10A 115.4 . . ?
C103 C106 H10B 15.2 . . ?
C103 C106 H10C 117.4 . . ?
C103 C106 C107 94(2) . . ?
C104 C106 C102 111.7(10) . . ?
C104 C106 H10A 61.2 . . ?
C104 C106 H10B 85.3 . . ?
C104 C106 H10C 165.0 . . ?
C104 C106 C107 66.3(8) . . ?
H10A C106 H10B 109.5 . . ?
H10A C106 H10C 109.5 . . ?
H10B C106 H10C 109.5 . . ?
C107 C106 H10A 109.5 . . ?
C107 C106 H10B 109.5 . . ?
C107 C106 H10C 109.5 . . ?
C100 C107 C102 127.6(9) . . ?
C100 C107 C103 153.6(8) . . ?
C100 C107 C104 116.0(8) . . ?
C100 C107 C105 63.0(6) . . ?
C100 C107 C106 168.9(10) . . ?
C100 C107 C112 65.6(7) . . ?
C100 C107 C108 50.2(6) . . ?
C101 C107 C100 68.6(7) . . ?
C101 C107 C102 61.8(7) . . ?
C101 C107 C103 113.2(9) . . ?
C101 C107 C104 153.2(12) . . ?
C101 C107 C105 129.3(10) . . ?
C101 C107 C106 120.9(11) . . ?
C101 C107 C112 11.0(14) . . ?
C101 C107 C108 115.7(9) . . ?
C102 C107 C103 52.5(5) . . ?
C102 C107 C104 101.9(7) . . ?
C102 C107 C106 60.0(9) . . ?
C104 C107 C103 50.2(5) . . ?
C105 C107 C102 148.9(8) . . ?
C105 C107 C103 103.9(7) . . ?
C105 C107 C104 54.5(5) . . ?
C105 C107 C106 106.2(9) . . ?
C106 C107 C103 21.0(7) . . ?
C106 C107 C104 52.9(8) . . ?
C112 C107 C102 62.4(7) . . ?
C112 C107 C103 110.7(7) . . ?
C112 C107 C104 143.5(8) . . ?
C112 C107 C105 122.4(8) . . ?
C112 C107 C106 122.4(10) . . ?
C112 C107 C108 115.2(8) . . ?
C108 C107 C102 177.4(9) . . ?
C108 C107 C103 130.0(9) . . ?
C108 C107 C104 80.6(7) . . ?
C108 C107 C105 32.8(6) . . ?
C108 C107 C106 122.4(10) . . ?
C100 C112 C102 113.5(9) . . ?
C100 C112 H112 166.9 . . ?
C102 C112 H112 57.3 . . ?
C107 C112 C100 52.1(6) . . ?
C107 C112 C102 61.7(6) . . ?
C107 C112 H112 118.8 . . ?
C111 C112 C100 71.0(7) . . ?
C111 C112 C102 174.5(11) . . ?
C111 C112 C107 122.4(9) . . ?
C111 C112 H112 118.8 . . ?
C99 C111 H111 130.6 . . ?
C100 C111 C99 53.1(6) . . ?
C100 C111 H111 176.2 . . ?
C101 C111 C99 103.2(9) . . ?
C101 C111 C100 52.5(6) . . ?
C101 C111 H111 124.4 . . ?
C112 C111 C99 109.7(8) . . ?
C112 C111 C100 57.0(6) . . ?
C112 C111 C101 11.1(12) . . ?
C112 C111 H111 119.5 . . ?
C112 C111 C110 121.0(9) . . ?
C110 C111 C99 12.2(8) . . ?
C110 C111 C100 64.0(7) . . ?
C110 C111 C101 115.1(10) . . ?
C110 C111 H111 119.5 . . ?
C100 C110 H110 168.6 . . ?
C111 C110 C100 66.2(7) . . ?
C111 C110 H110 120.4 . . ?
C111 C110 C109 119.1(10) . . ?
C109 C110 C100 53.9(6) . . ?
C109 C110 H110 120.4 . . ?
C99 C109 C100 78.5(10) . . ?
C99 C109 C105 124.2(12) . . ?
C99 C109 C110 8.8(12) . . ?
C99 C109 H109 112.7 . . ?
C99 C109 C108 126.7(13) . . ?
C100 C109 C105 48.7(5) . . ?
C100 C109 C110 70.5(7) . . ?
C100 C109 H109 167.9 . . ?
C105 C109 H109 119.2 . . ?
C110 C109 C105 115.4(8) . . ?
C110 C109 H109 120.4 . . ?
C108 C109 C100 49.0(6) . . ?
C108 C109 C105 22.7(6) . . ?
C108 C109 C110 119.2(9) . . ?
C108 C109 H109 120.4 . . ?
C100 C108 C104 100.0(9) . . ?
C100 C108 C107 57.6(7) . . ?
C100 C108 C109 65.6(8) . . ?
C100 C108 H108 170.6 . . ?
C104 C108 H108 72.3 . . ?
C105 C108 C100 91.5(13) . . ?
C105 C108 C104 36.9(9) . . ?
C105 C108 C107 74.9(12) . . ?
C105 C108 C109 116.3(15) . . ?
C105 C108 H108 79.0 . . ?
C107 C108 C104 53.9(6) . . ?
C107 C108 H108 118.7 . . ?
C109 C108 C104 151.7(10) . . ?
C109 C108 C107 122.6(9) . . ?
C109 C108 H108 118.7 . . ?
H92A C92 H92B 109.5 . . ?
H92A C92 H92C 109.5 . . ?
H92B C92 H92C 109.5 . . ?
C93 C92 H92A 109.5 . . ?
C93 C92 H92B 109.5 . . ?
C93 C92 H92C 109.5 . . ?
C94 C93 C92 124.7(11) . . ?
C98 C93 C92 119.6(10) . . ?
C98 C93 C94 115.6(8) . . ?
C93 C94 H94 119.1 . . ?
C93 C94 C95 121.8(10) . . ?
C95 C94 H94 119.1 . . ?
C94 C95 H95 121.3 . . ?
C96 C95 C94 117.3(9) . . ?
C96 C95 H95 121.3 . . ?
C95 C96 H96 120.2 . . ?
C97 C96 C95 119.6(10) . . ?
C97 C96 H96 120.2 . . ?
C96 C97 H97 118.7 . . ?
C98 C97 C96 122.5(10) . . ?
C98 C97 H97 118.7 . . ?
C93 C98 H98 118.5 . . ?
C97 C98 C93 123.0(9) . . ?
C97 C98 H98 118.5 . . ?

loop_
_geom_bond_atom_site_label_1
_geom_bond_atom_site_label_2
_geom_bond_distance
_geom_bond_site_symmetry_2
_geom_bond_publ_flag
As6 As5 2.4421(3) . ?
As6 As2 2.4973(3) . ?
As6 As7 2.4423(3) . ?
As1 As8 2.4250(3) . ?
As1 As2 2.4261(3) . ?
As1 Fe1 2.5443(4) . ?
As1 Fe4 2.5534(4) . ?
As4 As8 2.4947(3) . ?
As4 As3 2.4415(3) . ?
As4 As5 2.4405(3) . ?
As8 As7 2.4348(3) . ?
As3 As2 2.4361(3) . ?
As3 Fe1 2.5681(4) . ?
As3 Fe2 2.5715(4) . ?
As5 Fe3 2.5641(4) . ?
As5 Fe2 2.5743(4) . ?
As7 Fe3 2.5588(4) . ?
As7 Fe4 2.5806(4) . ?
Fe1 N1 1.989(2) . ?
Fe1 N2 1.9949(19) . ?
Fe3 N5 1.9951(19) . ?
Fe3 N6 1.9874(19) . ?
Fe4 N7 2.0020(19) . ?
Fe4 N8 1.9956(18) . ?
Fe2 N4 1.9922(19) . ?
Fe2 N3 1.9873(19) . ?
N5 C56 1.431(3) . ?
N5 C44 1.336(3) . ?
N4 C27 1.431(3) . ?
N4 C25 1.338(3) . ?
N1 C14 1.436(3) . ?
N1 C2 1.328(3) . ?
N3 C35 1.433(3) . ?
N3 C23 1.341(3) . ?
N7 C77 1.432(3) . ?
N7 C65 1.330(3) . ?
N8 C69 1.440(3) . ?
N8 C67 1.335(3) . ?
N6 C46 1.333(3) . ?
N6 C48 1.438(3) . ?
N2 C6 1.436(3) . ?
N2 C4 1.330(3) . ?
C49 C50 1.393(4) . ?
C49 C48 1.395(3) . ?
C49 C55 1.504(3) . ?
C82 C81 1.388(3) . ?
C82 C83 1.506(3) . ?
C82 C77 1.407(3) . ?
C14 C19 1.403(3) . ?
C14 C15 1.404(4) . ?
C19 C18 1.393(4) . ?
C19 C20 1.494(4) . ?
C81 H81 0.9500 . ?
C81 C80 1.383(4) . ?
C69 C74 1.400(3) . ?
C69 C70 1.402(3) . ?
C67 C66 1.397(4) . ?
C67 C68 1.516(3) . ?
C83 H83A 0.9800 . ?
C83 H83B 0.9800 . ?
C83 H83C 0.9800 . ?
C77 C78 1.401(3) . ?
C78 C79 1.393(3) . ?
C78 C84 1.507(3) . ?
C27 C32 1.398(4) . ?
C27 C28 1.402(4) . ?
C56 C57 1.400(3) . ?
C56 C61 1.401(3) . ?
C44 C45 1.390(4) . ?
C44 C43 1.517(3) . ?
C25 C26 1.511(3) . ?
C25 C24 1.402(4) . ?
C74 C75 1.512(3) . ?
C74 C73 1.390(4) . ?
C6 C7 1.401(3) . ?
C6 C11 1.406(3) . ?
C80 H80 0.9500 . ?
C80 C79 1.381(4) . ?
C65 C66 1.403(3) . ?
C65 C64 1.510(3) . ?
C57 C63 1.499(4) . ?
C57 C58 1.393(4) . ?
C53 C48 1.402(3) . ?
C53 C52 1.397(4) . ?
C53 C54 1.502(4) . ?
C32 C33 1.512(4) . ?
C32 C31 1.389(4) . ?
C26 H26A 0.9800 . ?
C26 H26B 0.9800 . ?
C26 H26C 0.9800 . ?
C70 C71 1.394(4) . ?
C70 C76 1.502(4) . ?
C7 C8 1.392(4) . ?
C7 C13 1.503(4) . ?
C79 H79 0.9500 . ?
C46 C45 1.410(4) . ?
C46 C47 1.514(4) . ?
C11 C10 1.396(4) . ?
C11 C12 1.502(4) . ?
C50 H50 0.9500 . ?
C50 C51 1.379(4) . ?
C51 H51 0.9500 . ?
C51 C52 1.380(4) . ?
C66 H66 0.9500 . ?
C8 H8 0.9500 . ?
C8 C9 1.387(4) . ?
C28 C29 1.392(4) . ?
C28 C34 1.503(4) . ?
C72 H72 0.9500 . ?
C72 C71 1.383(4) . ?
C72 C73 1.386(4) . ?
C15 C21 1.503(4) . ?
C15 C16 1.389(4) . ?
C71 H71 0.9500 . ?
C10 H10 0.9500 . ?
C10 C9 1.378(4) . ?
C76 H76A 0.9800 . ?
C76 H76B 0.9800 . ?
C76 H76C 0.9800 . ?
C84 H84A 0.9800 . ?
C84 H84B 0.9800 . ?
C84 H84C 0.9800 . ?
C37 H37 0.9500 . ?
C37 C36 1.396(4) . ?
C37 C38 1.373(4) . ?
C2 C3 1.400(4) . ?
C2 C1 1.517(4) . ?
C33 H33A 0.9800 . ?
C33 H33B 0.9800 . ?
C33 H33C 0.9800 . ?
C35 C40 1.400(4) . ?
C35 C36 1.401(3) . ?
C31 H31 0.9500 . ?
C31 C30 1.386(4) . ?
C61 C62 1.501(4) . ?
C61 C60 1.394(4) . ?
C75 H75A 0.9800 . ?
C75 H75B 0.9800 . ?
C75 H75C 0.9800 . ?
C73 H73 0.9500 . ?
C55 H55A 0.9800 . ?
C55 H55B 0.9800 . ?
C55 H55C 0.9800 . ?
C13 H13A 0.9800 . ?
C13 H13B 0.9800 . ?
C13 H13C 0.9800 . ?
C40 C41 1.498(4) . ?
C40 C39 1.396(4) . ?
C52 H52 0.9500 . ?
C36 C42 1.501(4) . ?
C24 H24 0.9500 . ?
C24 C23 1.388(4) . ?
C9 H9 0.9500 . ?
C45 H45 0.9500 . ?
C21 H21A 0.9800 . ?
C21 H21B 0.9800 . ?
C21 H21C 0.9800 . ?
C18 H18 0.9500 . ?
C18 C17 1.373(5) . ?
C63 H63A 0.9800 . ?
C63 H63B 0.9800 . ?
C63 H63C 0.9800 . ?
C23 C22 1.510(3) . ?
C4 C3 1.404(4) . ?
C4 C5 1.510(4) . ?
C64 H64A 0.9800 . ?
C64 H64B 0.9800 . ?
C64 H64C 0.9800 . ?
C29 H29 0.9500 . ?
C29 C30 1.373(4) . ?
C43 H43A 0.9800 . ?
C43 H43B 0.9800 . ?
C43 H43C 0.9800 . ?
C30 H30 0.9500 . ?
C17 H17 0.9500 . ?
C17 C16 1.381(4) . ?
C58 H58 0.9500 . ?
C58 C59 1.368(4) . ?
C68 H68A 0.9800 . ?
C68 H68B 0.9800 . ?
C68 H68C 0.9800 . ?
C3 H3 0.9500 . ?
C34 H34A 0.9800 . ?
C34 H34B 0.9800 . ?
C34 H34C 0.9800 . ?
C38 H38 0.9500 . ?
C38 C39 1.387(4) . ?
C20 H20A 0.9800 . ?
C20 H20B 0.9800 . ?
C20 H20C 0.9800 . ?
C12 H12A 0.9800 . ?
C12 H12B 0.9800 . ?
C12 H12C 0.9800 . ?
C62 H62A 0.9800 . ?
C62 H62B 0.9800 . ?
C62 H62C 0.9800 . ?
C5 H5A 0.9800 . ?
C5 H5B 0.9800 . ?
C5 H5C 0.9800 . ?
C16 H16 0.9500 . ?
C42 H42A 0.9800 . ?
C42 H42B 0.9800 . ?
C42 H42C 0.9800 . ?
C22 H22A 0.9800 . ?
C22 H22B 0.9800 . ?
C22 H22C 0.9800 . ?
C41 H41A 0.9800 . ?
C41 H41B 0.9800 . ?
C41 H41C 0.9800 . ?
C39 H39 0.9500 . ?
C59 H59 0.9500 . ?
C59 C60 1.387(5) . ?
C54 H54A 0.9800 . ?
C54 H54B 0.9800 . ?
C54 H54C 0.9800 . ?
C60 H60 0.9500 . ?
C47 H47A 0.9800 . ?
C47 H47B 0.9800 . ?
C47 H47C 0.9800 . ?
C1 H1A 0.9800 . ?
C1 H1B 0.9800 . ?
C1 H1C 0.9800 . ?
C86 C87 1.370(6) . ?
C86 C91 1.371(6) . ?
C86 C85 1.506(6) . ?
C88 H88 0.9500 . ?
C88 C87 1.399(7) . ?
C88 C89 1.373(8) . ?
C87 H87 0.9500 . ?
C91 H91 0.9500 . ?
C91 C90 1.366(7) . ?
C89 H89 0.9500 . ?
C89 C90 1.381(8) . ?
C85 H85A 0.9800 . ?
C85 H85B 0.9800 . ?
C85 H85C 0.9800 . ?
C90 H90 0.9500 . ?
C99 H99A 0.9800 . ?
C99 H99B 0.9800 . ?
C99 H99C 0.9800 . ?
C99 C100 1.482(13) . ?
C99 C111 1.705(16) . ?
C99 C109 0.930(16) . ?
C100 C101 1.371(12) . ?
C100 C105 1.391(10) . ?
C100 C107 1.234(11) . ?
C100 C112 1.425(14) . ?
C100 C111 1.606(12) . ?
C100 C110 1.579(16) . ?
C100 C109 1.354(12) . ?
C100 C108 1.122(13) . ?
C101 H101 0.9500 . ?
C101 C102 1.391(12) . ?
C101 C107 1.198(18) . ?
C101 C111 1.483(17) . ?
C102 H102 0.9500 . ?
C102 C103 1.395(11) . ?
C102 C106 1.49(2) . ?
C102 C107 1.472(13) . ?
C102 C112 1.482(15) . ?
C103 H103 0.9500 . ?
C103 C104 1.375(10) . ?
C103 C106 0.597(18) . ?
C103 C107 1.658(15) . ?
C104 H104 0.9500 . ?
C104 C105 1.377(10) . ?
C104 C106 1.373(19) . ?
C104 C107 1.577(13) . ?
C104 C108 1.926(15) . ?
C105 H105 0.9500 . ?
C105 C107 1.411(13) . ?
C105 C109 1.844(13) . ?
C105 C108 0.792(13) . ?
C106 H10A 0.9800 . ?
C106 H10B 0.9800 . ?
C106 H10C 0.9800 . ?
C106 C107 1.502(14) . ?
C107 C112 1.384(11) . ?
C107 C108 1.392(11) . ?
C112 H112 0.9500 . ?
C112 C111 1.337(10) . ?
C111 H111 0.9500 . ?
C111 C110 1.341(11) . ?
C110 H110 0.9500 . ?
C110 C109 1.382(11) . ?
C109 H109 0.9500 . ?
C109 C108 1.351(11) . ?
C108 H108 0.9500 . ?
C92 H92A 0.9800 . ?
C92 H92B 0.9800 . ?
C92 H92C 0.9800 . ?
C92 C93 1.476(15) . ?
C93 C94 1.395(11) . ?
C93 C98 1.370(11) . ?
C94 H94 0.9500 . ?
C94 C95 1.406(12) . ?
C95 H95 0.9500 . ?
C95 C96 1.386(12) . ?
C96 H96 0.9500 . ?
C96 C97 1.337(12) . ?
C97 H97 0.9500 . ?
C97 C98 1.311(11) . ?
C98 H98 0.9500 . ?

loop_
_geom_torsion_atom_site_label_1
_geom_torsion_atom_site_label_2
_geom_torsion_atom_site_label_3
_geom_torsion_atom_site_label_4
_geom_torsion
_geom_torsion_site_symmetry_1
_geom_torsion_site_symmetry_2
_geom_torsion_site_symmetry_3
_geom_torsion_site_symmetry_4
_geom_torsion_publ_flag
Fe1 N1 C14 C19 -87.0(2) . . . . ?
Fe1 N1 C14 C15 89.1(2) . . . . ?
Fe1 N1 C2 C3 -5.1(4) . . . . ?
Fe1 N1 C2 C1 174.6(2) . . . . ?
Fe1 N2 C6 C7 -90.3(2) . . . . ?
Fe1 N2 C6 C11 88.7(2) . . . . ?
Fe1 N2 C4 C3 7.1(4) . . . . ?
Fe1 N2 C4 C5 -174.8(2) . . . . ?
Fe3 N5 C56 C57 92.0(2) . . . . ?
Fe3 N5 C56 C61 -87.0(2) . . . . ?
Fe3 N5 C44 C45 -0.8(4) . . . . ?
Fe3 N5 C44 C43 179.58(19) . . . . ?
Fe3 N6 C46 C45 -2.5(4) . . . . ?
Fe3 N6 C46 C47 177.1(2) . . . . ?
Fe3 N6 C48 C49 -84.4(2) . . . . ?
Fe3 N6 C48 C53 94.2(2) . . . . ?
Fe4 N7 C77 C82 -85.0(2) . . . . ?
Fe4 N7 C77 C78 94.9(2) . . . . ?
Fe4 N7 C65 C66 3.6(3) . . . . ?
Fe4 N7 C65 C64 -177.47(17) . . . . ?
Fe4 N8 C69 C74 91.9(2) . . . . ?
Fe4 N8 C69 C70 -88.6(2) . . . . ?
Fe4 N8 C67 C66 -7.2(3) . . . . ?
Fe4 N8 C67 C68 174.27(18) . . . . ?
Fe2 N4 C27 C32 92.7(2) . . . . ?
Fe2 N4 C27 C28 -83.4(2) . . . . ?
Fe2 N4 C25 C26 -177.57(18) . . . . ?
Fe2 N4 C25 C24 2.4(4) . . . . ?
Fe2 N3 C35 C40 -85.1(2) . . . . ?
Fe2 N3 C35 C36 92.4(2) . . . . ?
Fe2 N3 C23 C24 -4.5(4) . . . . ?
Fe2 N3 C23 C22 175.33(18) . . . . ?
N5 C56 C57 C63 0.6(3) . . . . ?
N5 C56 C57 C58 179.7(2) . . . . ?
N5 C56 C61 C62 -1.2(3) . . . . ?
N5 C56 C61 C60 -179.9(2) . . . . ?
N5 C44 C45 C46 -0.2(5) . . . . ?
N4 C27 C32 C33 2.2(3) . . . . ?
N4 C27 C32 C31 -176.3(2) . . . . ?
N4 C27 C28 C29 174.9(2) . . . . ?
N4 C27 C28 C34 -6.7(3) . . . . ?
N4 C25 C24 C23 1.3(4) . . . . ?
N1 C14 C19 C18 174.9(2) . . . . ?
N1 C14 C19 C20 -7.6(4) . . . . ?
N1 C14 C15 C21 5.7(4) . . . . ?
N1 C14 C15 C16 -175.3(2) . . . . ?
N1 C2 C3 C4 -3.5(5) . . . . ?
N3 C35 C40 C41 -4.6(3) . . . . ?
N3 C35 C40 C39 176.0(2) . . . . ?
N3 C35 C36 C37 -177.6(2) . . . . ?
N3 C35 C36 C42 3.0(3) . . . . ?
N7 C77 C78 C79 -179.0(2) . . . . ?
N7 C77 C78 C84 2.1(3) . . . . ?
N7 C65 C66 C67 6.6(4) . . . . ?
N8 C69 C74 C75 -0.4(3) . . . . ?
N8 C69 C74 C73 177.9(2) . . . . ?
N8 C69 C70 C71 -179.4(2) . . . . ?
N8 C69 C70 C76 -2.6(3) . . . . ?
N8 C67 C66 C65 -4.6(4) . . . . ?
N6 C46 C45 C44 2.0(5) . . . . ?
N2 C6 C7 C8 178.1(2) . . . . ?
N2 C6 C7 C13 -3.3(3) . . . . ?
N2 C6 C11 C10 -176.6(2) . . . . ?
N2 C6 C11 C12 5.8(3) . . . . ?
N2 C4 C3 C2 2.4(5) . . . . ?
C49 C50 C51 C52 -0.9(4) . . . . ?
C82 C81 C80 C79 0.3(4) . . . . ?
C82 C77 C78 C79 0.8(3) . . . . ?
C82 C77 C78 C84 -178.0(2) . . . . ?
C14 N1 C2 C3 173.8(3) . . . . ?
C14 N1 C2 C1 -6.5(4) . . . . ?
C14 C19 C18 C17 0.4(4) . . . . ?
C14 C15 C16 C17 0.3(4) . . . . ?
C19 C14 C15 C21 -178.2(2) . . . . ?
C19 C14 C15 C16 0.8(4) . . . . ?
C19 C18 C17 C16 0.7(4) . . . . ?
C81 C82 C77 N7 178.2(2) . . . . ?
C81 C82 C77 C78 -1.7(3) . . . . ?
C81 C80 C79 C78 -1.2(4) . . . . ?
C69 N8 C67 C66 168.0(2) . . . . ?
C69 N8 C67 C68 -10.6(3) . . . . ?
C69 C74 C73 C72 1.8(4) . . . . ?
C69 C70 C71 C72 1.4(4) . . . . ?
C67 N8 C69 C74 -83.5(3) . . . . ?
C67 N8 C69 C70 95.9(3) . . . . ?
C83 C82 C81 C80 -176.0(2) . . . . ?
C83 C82 C77 N7 -4.6(3) . . . . ?
C83 C82 C77 C78 175.5(2) . . . . ?
C77 N7 C65 C66 -178.8(2) . . . . ?
C77 N7 C65 C64 0.1(3) . . . . ?
C77 C82 C81 C80 1.1(3) . . . . ?
C77 C78 C79 C80 0.6(4) . . . . ?
C27 N4 C25 C26 -2.2(3) . . . . ?
C27 N4 C25 C24 177.7(2) . . . . ?
C27 C32 C31 C30 1.0(4) . . . . ?
C27 C28 C29 C30 1.8(4) . . . . ?
C56 N5 C44 C45 178.0(2) . . . . ?
C56 N5 C44 C43 -1.6(3) . . . . ?
C56 C57 C58 C59 0.3(4) . . . . ?
C56 C61 C60 C59 0.2(4) . . . . ?
C44 N5 C56 C57 -86.9(3) . . . . ?
C44 N5 C56 C61 94.1(3) . . . . ?
C25 N4 C27 C32 -83.3(3) . . . . ?
C25 N4 C27 C28 100.6(3) . . . . ?
C25 C24 C23 N3 -0.1(4) . . . . ?
C25 C24 C23 C22 180.0(3) . . . . ?
C74 C69 C70 C71 0.0(3) . . . . ?
C74 C69 C70 C76 176.8(2) . . . . ?
C6 N2 C4 C3 -174.8(2) . . . . ?
C6 N2 C4 C5 3.2(4) . . . . ?
C6 C7 C8 C9 -1.2(4) . . . . ?
C6 C11 C10 C9 -1.7(4) . . . . ?
C65 N7 C77 C82 97.2(3) . . . . ?
C65 N7 C77 C78 -82.9(3) . . . . ?
C57 C56 C61 C62 179.9(2) . . . . ?
C57 C56 C61 C60 1.1(3) . . . . ?
C57 C58 C59 C60 1.0(4) . . . . ?
C32 C27 C28 C29 -1.1(4) . . . . ?
C32 C27 C28 C34 177.3(2) . . . . ?
C32 C31 C30 C29 -0.4(4) . . . . ?
C26 C25 C24 C23 -178.8(3) . . . . ?
C70 C69 C74 C75 -179.8(2) . . . . ?
C70 C69 C74 C73 -1.6(3) . . . . ?
C7 C6 C11 C10 2.4(3) . . . . ?
C7 C6 C11 C12 -175.2(2) . . . . ?
C7 C8 C9 C10 1.9(4) . . . . ?
C46 N6 C48 C49 96.0(3) . . . . ?
C46 N6 C48 C53 -85.5(3) . . . . ?
C11 C6 C7 C8 -0.9(3) . . . . ?
C11 C6 C7 C13 177.7(2) . . . . ?
C11 C10 C9 C8 -0.4(4) . . . . ?
C50 C49 C48 N6 178.2(2) . . . . ?
C50 C49 C48 C53 -0.4(3) . . . . ?
C50 C51 C52 C53 -0.5(4) . . . . ?
C28 C27 C32 C33 178.3(2) . . . . ?
C28 C27 C32 C31 -0.3(4) . . . . ?
C28 C29 C30 C31 -1.1(4) . . . . ?
C15 C14 C19 C18 -1.1(4) . . . . ?
C15 C14 C19 C20 176.4(2) . . . . ?
C48 N6 C46 C45 177.1(2) . . . . ?
C48 N6 C46 C47 -3.3(4) . . . . ?
C48 C49 C50 C51 1.3(4) . . . . ?
C48 C53 C52 C51 1.4(4) . . . . ?
C71 C72 C73 C74 -0.5(4) . . . . ?
C76 C70 C71 C72 -175.5(2) . . . . ?
C84 C78 C79 C80 179.5(2) . . . . ?
C37 C38 C39 C40 -0.6(4) . . . . ?
C2 N1 C14 C19 94.0(3) . . . . ?
C2 N1 C14 C15 -89.9(3) . . . . ?
C33 C32 C31 C30 -177.5(2) . . . . ?
C35 N3 C23 C24 173.9(2) . . . . ?
C35 N3 C23 C22 -6.2(3) . . . . ?
C35 C40 C39 C38 1.8(4) . . . . ?
C61 C56 C57 C63 179.6(2) . . . . ?
C61 C56 C57 C58 -1.4(3) . . . . ?
C75 C74 C73 C72 -180.0(2) . . . . ?
C73 C72 C71 C70 -1.2(4) . . . . ?
C55 C49 C50 C51 -177.3(2) . . . . ?
C55 C49 C48 N6 -3.3(3) . . . . ?
C55 C49 C48 C53 178.2(2) . . . . ?
C13 C7 C8 C9 -179.8(2) . . . . ?
C40 C35 C36 C37 -0.1(3) . . . . ?
C40 C35 C36 C42 -179.5(2) . . . . ?
C52 C53 C48 N6 -179.5(2) . . . . ?
C52 C53 C48 C49 -1.0(3) . . . . ?
C36 C37 C38 C39 -1.0(4) . . . . ?
C36 C35 C40 C41 178.0(2) . . . . ?
C36 C35 C40 C39 -1.4(4) . . . . ?
C21 C15 C16 C17 179.3(3) . . . . ?
C18 C17 C16 C15 -1.0(5) . . . . ?
C63 C57 C58 C59 179.4(2) . . . . ?
C23 N3 C35 C40 96.2(3) . . . . ?
C23 N3 C35 C36 -86.2(3) . . . . ?
C4 N2 C6 C7 91.4(3) . . . . ?
C4 N2 C6 C11 -89.5(3) . . . . ?
C64 C65 C66 C67 -172.4(2) . . . . ?
C43 C44 C45 C46 179.4(3) . . . . ?
C58 C59 C60 C61 -1.2(4) . . . . ?
C68 C67 C66 C65 174.0(2) . . . . ?
C34 C28 C29 C30 -176.6(3) . . . . ?
C38 C37 C36 C35 1.3(4) . . . . ?
C38 C37 C36 C42 -179.3(2) . . . . ?
C20 C19 C18 C17 -177.1(3) . . . . ?
C12 C11 C10 C9 175.9(2) . . . . ?
C62 C61 C60 C59 -178.6(3) . . . . ?
C5 C4 C3 C2 -175.7(3) . . . . ?
C41 C40 C39 C38 -177.6(3) . . . . ?
C54 C53 C48 N6 1.9(3) . . . . ?
C54 C53 C48 C49 -179.5(2) . . . . ?
C54 C53 C52 C51 -180.0(3) . . . . ?
C47 C46 C45 C44 -177.6(3) . . . . ?
C1 C2 C3 C4 176.8(3) . . . . ?
C86 C91 C90 C89 0.6(6) . . . . ?
C88 C89 C90 C91 -0.8(6) . . . . ?
C87 C86 C91 C90 -0.6(5) . . . . ?
C87 C88 C89 C90 1.0(6) . . . . ?
C91 C86 C87 C88 0.8(5) . . . . ?
C89 C88 C87 C86 -1.0(6) . . . . ?
C85 C86 C87 C88 -179.0(4) . . . . ?
C85 C86 C91 C90 179.2(4) . . . . ?
C99 C100 C101 C102 -179.9(14) . . . . ?
C99 C100 C101 C107 160.7(10) . . . . ?
C99 C100 C101 C111 -22.4(12) . . . . ?
C99 C100 C105 C104 -178.4(9) . . . . ?
C99 C100 C105 C107 -162.4(9) . . . . ?
C99 C100 C105 C109 -13.8(8) . . . . ?
C99 C100 C105 C108 -67.3(14) . . . . ?
C99 C100 C107 C101 -85(4) . . . . ?
C99 C100 C107 C102 -104(3) . . . . ?
C99 C100 C107 C103 176(3) . . . . ?
C99 C100 C107 C104 124(3) . . . . ?
C99 C100 C107 C105 111(4) . . . . ?
C99 C100 C107 C106 125(5) . . . . ?
C99 C100 C107 C112 -96(4) . . . . ?
C99 C100 C107 C108 74(4) . . . . ?
C99 C100 C112 C102 168.3(9) . . . . ?
C99 C100 C112 C107 161.6(9) . . . . ?
C99 C100 C112 C111 -8.4(12) . . . . ?
C99 C100 C111 C101 159.5(11) . . . . ?
C99 C100 C111 C112 172.0(11) . . . . ?
C99 C100 C111 C110 -6.2(13) . . . . ?
C99 C100 C110 C111 161(4) . . . . ?
C99 C100 C110 C109 -8(3) . . . . ?
C99 C100 C109 C105 160.4(13) . . . . ?
C99 C100 C109 C110 3.8(17) . . . . ?
C99 C100 C109 C108 -169.4(15) . . . . ?
C99 C100 C108 C104 161.1(8) . . . . ?
C99 C100 C108 C105 125.0(12) . . . . ?
C99 C100 C108 C107 -164.0(9) . . . . ?
C99 C100 C108 C109 6.7(10) . . . . ?
C99 C111 C110 C100 -24(5) . . . . ?
C99 C111 C110 C109 -14(4) . . . . ?
C99 C109 C108 C100 -13.0(18) . . . . ?
C99 C109 C108 C104 -77(3) . . . . ?
C99 C109 C108 C105 -92(2) . . . . ?
C99 C109 C108 C107 -4(2) . . . . ?
C100 C99 C111 C101 -16.6(9) . . . . ?
C100 C99 C111 C112 -7.1(10) . . . . ?
C100 C99 C111 C110 153(6) . . . . ?
C100 C99 C109 C105 -17.7(11) . . . . ?
C100 C99 C109 C110 -24(10) . . . . ?
C100 C99 C109 C108 10.0(14) . . . . ?
C100 C101 C102 C103 -3(2) . . . . ?
C100 C101 C102 C106 -27(2) . . . . ?
C100 C101 C102 C107 -17.4(10) . . . . ?
C100 C101 C102 C112 102(6) . . . . ?
C100 C101 C107 C102 162.7(10) . . . . ?
C100 C101 C107 C103 151.5(9) . . . . ?
C100 C101 C107 C104 106(2) . . . . ?
C100 C101 C107 C105 17.9(13) . . . . ?
C100 C101 C107 C106 173.6(10) . . . . ?
C100 C101 C107 C112 72(4) . . . . ?
C100 C101 C107 C108 -17.8(11) . . . . ?
C100 C101 C111 C99 16.7(9) . . . . ?
C100 C101 C111 C112 -110(5) . . . . ?
C100 C101 C111 C110 14.2(13) . . . . ?
C100 C105 C107 C101 -18.8(14) . . . . ?
C100 C105 C107 C102 -118.8(16) . . . . ?
C100 C105 C107 C103 -155.5(8) . . . . ?
C100 C105 C107 C104 -165.1(8) . . . . ?
C100 C105 C107 C106 -177.1(9) . . . . ?
C100 C105 C107 C112 -29.4(9) . . . . ?
C100 C105 C107 C108 57.5(11) . . . . ?
C100 C105 C109 C99 23.4(15) . . . . ?
C100 C105 C109 C110 24.5(10) . . . . ?
C100 C105 C109 C108 -80.8(15) . . . . ?
C100 C105 C108 C104 -104.7(13) . . . . ?
C100 C105 C108 C107 -55.8(7) . . . . ?
C100 C105 C108 C109 63.4(11) . . . . ?
C100 C107 C112 C102 -173.0(10) . . . . ?
C100 C107 C112 C111 11.3(11) . . . . ?
C100 C107 C108 C104 135.8(9) . . . . ?
C100 C107 C108 C105 101.7(13) . . . . ?
C100 C107 C108 C109 -10.1(10) . . . . ?
C100 C112 C111 C99 6.8(10) . . . . ?
C100 C112 C111 C101 63(5) . . . . ?
C100 C112 C111 C110 1.9(13) . . . . ?
C100 C111 C110 C109 10.5(10) . . . . ?
C100 C110 C109 C99 155(10) . . . . ?
C100 C110 C109 C105 -19.3(8) . . . . ?
C100 C110 C109 C108 5.9(11) . . . . ?
C100 C109 C108 C104 -63.9(17) . . . . ?
C100 C109 C108 C105 -79.0(15) . . . . ?
C100 C109 C108 C107 9.4(9) . . . . ?
C101 C100 C105 C104 -1.8(14) . . . . ?
C101 C100 C105 C107 14.2(11) . . . . ?
C101 C100 C105 C109 162.8(12) . . . . ?
C101 C100 C105 C108 109.3(16) . . . . ?
C101 C100 C107 C102 -19.4(11) . . . . ?
C101 C100 C107 C103 -99(2) . . . . ?
C101 C100 C107 C104 -151.0(13) . . . . ?
C101 C100 C107 C105 -164.5(12) . . . . ?
C101 C100 C107 C106 -150(5) . . . . ?
C101 C100 C107 C112 -11.5(15) . . . . ?
C101 C100 C107 C108 159.0(13) . . . . ?
C101 C100 C112 C102 55(4) . . . . ?
C101 C100 C112 C107 49(4) . . . . ?
C101 C100 C112 C111 -121(5) . . . . ?
C101 C100 C111 C99 -159.5(11) . . . . ?
C101 C100 C111 C112 12.5(15) . . . . ?
C101 C100 C111 C110 -165.7(13) . . . . ?
C101 C100 C110 C111 12.8(12) . . . . ?
C101 C100 C110 C109 -155.8(11) . . . . ?
C101 C100 C109 C99 55(3) . . . . ?
C101 C100 C109 C105 -145(2) . . . . ?
C101 C100 C109 C110 58(2) . . . . ?
C101 C100 C109 C108 -115(2) . . . . ?
C101 C100 C108 C104 -55.3(14) . . . . ?
C101 C100 C108 C105 -91.5(16) . . . . ?
C101 C100 C108 C107 -20.4(12) . . . . ?
C101 C100 C108 C109 150.3(12) . . . . ?
C101 C102 C103 C104 1.3(17) . . . . ?
C101 C102 C103 C106 -73(2) . . . . ?
C101 C102 C103 C107 -11.2(12) . . . . ?
C101 C102 C106 C103 117(2) . . . . ?
C101 C102 C106 C104 50.7(16) . . . . ?
C101 C102 C106 C107 8.7(10) . . . . ?
C101 C102 C107 C100 20.5(12) . . . . ?
C101 C102 C107 C103 167.1(13) . . . . ?
C101 C102 C107 C104 157.2(13) . . . . ?
C101 C102 C107 C105 120.2(19) . . . . ?
C101 C102 C107 C106 -169.2(13) . . . . ?
C101 C102 C107 C112 12.5(16) . . . . ?
C101 C102 C112 C100 -59(4) . . . . ?
C101 C102 C112 C107 -53(5) . . . . ?
C101 C107 C112 C100 -103(5) . . . . ?
C101 C107 C112 C102 84(4) . . . . ?
C101 C107 C112 C111 -92(5) . . . . ?
C101 C107 C108 C100 21.8(13) . . . . ?
C101 C107 C108 C104 157.5(14) . . . . ?
C101 C107 C108 C105 123.5(16) . . . . ?
C101 C107 C108 C109 11.7(19) . . . . ?
C101 C111 C110 C100 -12.5(12) . . . . ?
C101 C111 C110 C109 -2.0(19) . . . . ?
C102 C101 C107 C100 -162.7(10) . . . . ?
C102 C101 C107 C103 -11.2(11) . . . . ?
C102 C101 C107 C104 -57(2) . . . . ?
C102 C101 C107 C105 -144.7(11) . . . . ?
C102 C101 C107 C106 10.9(13) . . . . ?
C102 C101 C107 C112 -90(5) . . . . ?
C102 C101 C107 C108 179.5(10) . . . . ?
C102 C101 C111 C99 142(3) . . . . ?
C102 C101 C111 C100 125(4) . . . . ?
C102 C101 C111 C112 15(3) . . . . ?
C102 C101 C111 C110 139(3) . . . . ?
C102 C103 C104 C105 0.4(15) . . . . ?
C102 C103 C104 C106 -80(2) . . . . ?
C102 C103 C104 C107 -11.9(9) . . . . ?
C102 C103 C104 C108 -19.3(13) . . . . ?
C102 C103 C106 C104 119.1(7) . . . . ?
C102 C103 C106 C107 54.5(10) . . . . ?
C102 C103 C107 C100 101(2) . . . . ?
C102 C103 C107 C101 12.4(13) . . . . ?
C102 C103 C107 C104 167.4(9) . . . . ?
C102 C103 C107 C105 157.1(8) . . . . ?
C102 C103 C107 C106 -104(3) . . . . ?
C102 C103 C107 C112 24.0(9) . . . . ?
C102 C103 C107 C108 179.8(11) . . . . ?
C102 C106 C107 C100 136(5) . . . . ?
C102 C106 C107 C101 -11.1(14) . . . . ?
C102 C106 C107 C103 63(2) . . . . ?
C102 C106 C107 C104 137.2(10) . . . . ?
C102 C106 C107 C105 149.5(9) . . . . ?
C102 C106 C107 C112 1.8(10) . . . . ?
C102 C106 C107 C108 -178.9(10) . . . . ?
C102 C107 C112 C100 173.0(10) . . . . ?
C102 C107 C112 C111 -175.7(16) . . . . ?
C103 C102 C106 C104 -66.6(19) . . . . ?
C103 C102 C106 C107 -109(2) . . . . ?
C103 C102 C107 C100 -146.6(10) . . . . ?
C103 C102 C107 C101 -167.1(13) . . . . ?
C103 C102 C107 C104 -9.9(7) . . . . ?
C103 C102 C107 C105 -46.9(16) . . . . ?
C103 C102 C107 C106 23.7(8) . . . . ?
C103 C102 C107 C112 -154.6(10) . . . . ?
C103 C102 C112 C100 22.3(17) . . . . ?
C103 C102 C112 C107 28.3(11) . . . . ?
C103 C104 C105 C100 -0.2(14) . . . . ?
C103 C104 C105 C107 -13.6(10) . . . . ?
C103 C104 C105 C109 -38(3) . . . . ?
C103 C104 C105 C108 -63.9(19) . . . . ?
C103 C104 C106 C102 61.7(19) . . . . ?
C103 C104 C106 C107 100(2) . . . . ?
C103 C104 C107 C100 153.0(9) . . . . ?
C103 C104 C107 C101 59(2) . . . . ?
C103 C104 C107 C102 10.2(8) . . . . ?
C103 C104 C107 C105 167.7(9) . . . . ?
C103 C104 C107 C106 -26.8(9) . . . . ?
C103 C104 C107 C112 69.5(14) . . . . ?
C103 C104 C107 C108 -170.4(8) . . . . ?
C103 C106 C107 C100 73(6) . . . . ?
C103 C106 C107 C101 -74(3) . . . . ?
C103 C106 C107 C102 -63(2) . . . . ?
C103 C106 C107 C104 74(2) . . . . ?
C103 C106 C107 C105 87(2) . . . . ?
C103 C106 C107 C112 -61(3) . . . . ?
C103 C106 C107 C108 118(2) . . . . ?
C103 C107 C112 C100 151.7(9) . . . . ?
C103 C107 C112 C102 -21.4(8) . . . . ?
C103 C107 C112 C111 162.9(11) . . . . ?
C103 C107 C108 C100 -145.4(10) . . . . ?
C103 C107 C108 C104 -9.6(9) . . . . ?
C103 C107 C108 C105 -43.6(15) . . . . ?
C103 C107 C108 C109 -155.5(10) . . . . ?
C104 C103 C106 C102 -119.1(7) . . . . ?
C104 C103 C106 C107 -64.6(9) . . . . ?
C104 C103 C107 C100 -67(2) . . . . ?
C104 C103 C107 C101 -155.0(13) . . . . ?
C104 C103 C107 C102 -167.4(9) . . . . ?
C104 C103 C107 C105 -10.3(7) . . . . ?
C104 C103 C107 C106 89(2) . . . . ?
C104 C103 C107 C112 -143.4(9) . . . . ?
C104 C103 C107 C108 12.4(11) . . . . ?
C104 C105 C107 C100 165.1(8) . . . . ?
C104 C105 C107 C101 146.4(15) . . . . ?
C104 C105 C107 C102 46.3(16) . . . . ?
C104 C105 C107 C103 9.7(7) . . . . ?
C104 C105 C107 C106 -12.0(8) . . . . ?
C104 C105 C107 C112 135.7(10) . . . . ?
C104 C105 C107 C108 -137.3(13) . . . . ?
C104 C105 C109 C99 71(3) . . . . ?
C104 C105 C109 C100 47(2) . . . . ?
C104 C105 C109 C110 72(3) . . . . ?
C104 C105 C109 C108 -33(2) . . . . ?
C104 C105 C108 C100 104.7(13) . . . . ?
C104 C105 C108 C107 48.8(12) . . . . ?
C104 C105 C108 C109 168.1(8) . . . . ?
C104 C106 C107 C100 -1(5) . . . . ?
C104 C106 C107 C101 -148.3(14) . . . . ?
C104 C106 C107 C102 -137.2(10) . . . . ?
C104 C106 C107 C103 -74(2) . . . . ?
C104 C106 C107 C105 12.2(8) . . . . ?
C104 C106 C107 C112 -135.5(10) . . . . ?
C104 C106 C107 C108 43.8(10) . . . . ?
C104 C107 C112 C100 101.4(13) . . . . ?
C104 C107 C112 C102 -71.7(14) . . . . ?
C104 C107 C112 C111 112.6(15) . . . . ?
C104 C107 C108 C100 -135.8(9) . . . . ?
C104 C107 C108 C105 -34.0(11) . . . . ?
C104 C107 C108 C109 -145.9(13) . . . . ?
C105 C100 C101 C102 4(2) . . . . ?
C105 C100 C101 C107 -15.8(12) . . . . ?
C105 C100 C101 C111 161.1(9) . . . . ?
C105 C100 C107 C101 164.5(12) . . . . ?
C105 C100 C107 C102 145.1(10) . . . . ?
C105 C100 C107 C103 65(2) . . . . ?
C105 C100 C107 C104 13.4(8) . . . . ?
C105 C100 C107 C106 14(5) . . . . ?
C105 C100 C107 C112 152.9(9) . . . . ?
C105 C100 C107 C108 -36.6(7) . . . . ?
C105 C100 C112 C102 -22.0(16) . . . . ?
C105 C100 C112 C107 -28.7(9) . . . . ?
C105 C100 C112 C111 161.4(9) . . . . ?
C105 C100 C111 C99 118(3) . . . . ?
C105 C100 C111 C101 -83(3) . . . . ?
C105 C100 C111 C112 -70(3) . . . . ?
C105 C100 C111 C110 111(3) . . . . ?
C105 C100 C110 C111 -157.8(11) . . . . ?
C105 C100 C110 C109 33.5(14) . . . . ?
C105 C100 C109 C99 -160.4(13) . . . . ?
C105 C100 C109 C110 -156.6(10) . . . . ?
C105 C100 C109 C108 30.3(8) . . . . ?
C105 C100 C108 C104 36.1(9) . . . . ?
C105 C100 C108 C107 71.1(11) . . . . ?
C105 C100 C108 C109 -118.3(14) . . . . ?
C105 C104 C106 C102 -52.2(15) . . . . ?
C105 C104 C106 C103 -114(2) . . . . ?
C105 C104 C106 C107 -13.4(9) . . . . ?
C105 C104 C107 C100 -14.7(8) . . . . ?
C105 C104 C107 C101 -108(2) . . . . ?
C105 C104 C107 C102 -157.5(8) . . . . ?
C105 C104 C107 C103 -167.7(9) . . . . ?
C105 C104 C107 C106 165.5(10) . . . . ?
C105 C104 C107 C112 -98.3(13) . . . . ?
C105 C104 C107 C108 21.9(7) . . . . ?
C105 C107 C112 C100 28.7(9) . . . . ?
C105 C107 C112 C102 -144.3(9) . . . . ?
C105 C107 C112 C111 40.0(16) . . . . ?
C105 C107 C108 C100 -101.7(13) . . . . ?
C105 C107 C108 C104 34.0(11) . . . . ?
C105 C107 C108 C109 -111.8(18) . . . . ?
C105 C109 C108 C100 79.0(15) . . . . ?
C105 C109 C108 C104 15.1(11) . . . . ?
C105 C109 C108 C107 88.4(18) . . . . ?
C106 C102 C103 C104 74(2) . . . . ?
C106 C102 C103 C107 61(2) . . . . ?
C106 C102 C107 C100 -170.3(10) . . . . ?
C106 C102 C107 C101 169.2(13) . . . . ?
C106 C102 C107 C103 -23.7(8) . . . . ?
C106 C102 C107 C104 -33.6(9) . . . . ?
C106 C102 C107 C105 -70.6(17) . . . . ?
C106 C102 C107 C112 -178.3(10) . . . . ?
C106 C102 C112 C100 -4.3(16) . . . . ?
C106 C102 C112 C107 1.6(9) . . . . ?
C106 C103 C104 C105 80(2) . . . . ?
C106 C103 C104 C107 68(2) . . . . ?
C106 C103 C104 C108 60(2) . . . . ?
C106 C103 C107 C100 -155(3) . . . . ?
C106 C103 C107 C101 116(3) . . . . ?
C106 C103 C107 C102 104(3) . . . . ?
C106 C103 C107 C104 -89(2) . . . . ?
C106 C103 C107 C105 -99(3) . . . . ?
C106 C103 C107 C112 128(2) . . . . ?
C106 C103 C107 C108 -76(3) . . . . ?
C106 C104 C105 C100 27.5(14) . . . . ?
C106 C104 C105 C107 14.0(10) . . . . ?
C106 C104 C105 C109 -11(3) . . . . ?
C106 C104 C105 C108 -36(2) . . . . ?
C106 C104 C107 C100 179.8(11) . . . . ?
C106 C104 C107 C101 86(2) . . . . ?
C106 C104 C107 C102 36.9(10) . . . . ?
C106 C104 C107 C103 26.8(9) . . . . ?
C106 C104 C107 C105 -165.5(10) . . . . ?
C106 C104 C107 C112 96.2(15) . . . . ?
C106 C104 C107 C108 -143.7(10) . . . . ?
C106 C107 C112 C100 171.3(9) . . . . ?
C106 C107 C112 C102 -1.7(10) . . . . ?
C106 C107 C112 C111 -177.4(11) . . . . ?
C106 C107 C108 C100 -169.8(9) . . . . ?
C106 C107 C108 C104 -34.0(8) . . . . ?
C106 C107 C108 C105 -68.1(14) . . . . ?
C106 C107 C108 C109 -179.9(11) . . . . ?
C107 C100 C101 C102 19.4(11) . . . . ?
C107 C100 C101 C111 176.9(14) . . . . ?
C107 C100 C105 C104 -16.0(9) . . . . ?
C107 C100 C105 C109 148.6(8) . . . . ?
C107 C100 C105 C108 95.1(13) . . . . ?
C107 C100 C112 C102 6.7(10) . . . . ?
C107 C100 C112 C111 -169.9(10) . . . . ?
C107 C100 C111 C99 -162.3(9) . . . . ?
C107 C100 C111 C101 -2.8(12) . . . . ?
C107 C100 C111 C112 9.7(9) . . . . ?
C107 C100 C111 C110 -168.5(11) . . . . ?
C107 C100 C110 C111 34(3) . . . . ?
C107 C100 C110 C109 -135(3) . . . . ?
C107 C100 C109 C99 156.4(14) . . . . ?
C107 C100 C109 C105 -43.2(11) . . . . ?
C107 C100 C109 C110 160.2(14) . . . . ?
C107 C100 C109 C108 -13.0(13) . . . . ?
C107 C100 C108 C104 -34.9(7) . . . . ?
C107 C100 C108 C105 -71.1(11) . . . . ?
C107 C100 C108 C109 170.7(9) . . . . ?
C107 C101 C102 C103 14.0(14) . . . . ?
C107 C101 C102 C106 -10.0(12) . . . . ?
C107 C101 C102 C112 119(5) . . . . ?
C107 C101 C111 C99 20(2) . . . . ?
C107 C101 C111 C100 3.2(14) . . . . ?
C107 C101 C111 C112 -107(6) . . . . ?
C107 C101 C111 C110 17(2) . . . . ?
C107 C102 C103 C104 12.5(9) . . . . ?
C107 C102 C103 C106 -61(2) . . . . ?
C107 C102 C106 C103 109(2) . . . . ?
C107 C102 C106 C104 42.0(10) . . . . ?
C107 C102 C112 C100 -6.0(9) . . . . ?
C107 C103 C104 C105 12.3(9) . . . . ?
C107 C103 C104 C106 -68(2) . . . . ?
C107 C103 C104 C108 -7.4(6) . . . . ?
C107 C103 C106 C102 -54.5(10) . . . . ?
C107 C103 C106 C104 64.6(9) . . . . ?
C107 C104 C105 C100 13.5(7) . . . . ?
C107 C104 C105 C109 -25(2) . . . . ?
C107 C104 C105 C108 -50.2(14) . . . . ?
C107 C104 C106 C102 -38.8(9) . . . . ?
C107 C104 C106 C103 -100(2) . . . . ?
C107 C105 C109 C99 47.8(18) . . . . ?
C107 C105 C109 C100 24.4(7) . . . . ?
C107 C105 C109 C110 48.9(11) . . . . ?
C107 C105 C109 C108 -56.4(14) . . . . ?
C107 C105 C108 C100 55.8(7) . . . . ?
C107 C105 C108 C104 -48.8(12) . . . . ?
C107 C105 C108 C109 119.3(12) . . . . ?
C107 C112 C111 C99 -2.6(17) . . . . ?
C107 C112 C111 C100 -9.4(9) . . . . ?
C107 C112 C111 C101 53(4) . . . . ?
C107 C112 C111 C110 -7.5(19) . . . . ?
C112 C100 C101 C102 -106(5) . . . . ?
C112 C100 C101 C107 -125(5) . . . . ?
C112 C100 C101 C111 52(4) . . . . ?
C112 C100 C105 C104 12.0(14) . . . . ?
C112 C100 C105 C107 28.0(9) . . . . ?
C112 C100 C105 C109 176.6(12) . . . . ?
C112 C100 C105 C108 123.1(16) . . . . ?
C112 C100 C107 C101 11.5(15) . . . . ?
C112 C100 C107 C102 -7.8(11) . . . . ?
C112 C100 C107 C103 -88(2) . . . . ?
C112 C100 C107 C104 -139.5(9) . . . . ?
C112 C100 C107 C105 -152.9(9) . . . . ?
C112 C100 C107 C106 -138(5) . . . . ?
C112 C100 C107 C108 170.5(11) . . . . ?
C112 C100 C111 C99 -172.0(11) . . . . ?
C112 C100 C111 C101 -12.5(15) . . . . ?
C112 C100 C111 C110 -178.2(12) . . . . ?
C112 C100 C110 C111 1.4(10) . . . . ?
C112 C100 C110 C109 -167.2(10) . . . . ?
C112 C100 C109 C99 26(3) . . . . ?
C112 C100 C109 C105 -173(2) . . . . ?
C112 C100 C109 C110 30(2) . . . . ?
C112 C100 C109 C108 -143(3) . . . . ?
C112 C100 C108 C104 -46.5(16) . . . . ?
C112 C100 C108 C105 -82.7(18) . . . . ?
C112 C100 C108 C107 -11.6(13) . . . . ?
C112 C100 C108 C109 159.0(14) . . . . ?
C112 C102 C103 C104 -12.0(16) . . . . ?
C112 C102 C103 C106 -86(2) . . . . ?
C112 C102 C103 C107 -24.6(9) . . . . ?
C112 C102 C106 C103 107(2) . . . . ?
C112 C102 C106 C104 40.4(16) . . . . ?
C112 C102 C106 C107 -1.6(9) . . . . ?
C112 C102 C107 C100 8.0(11) . . . . ?
C112 C102 C107 C101 -12.5(16) . . . . ?
C112 C102 C107 C103 154.6(10) . . . . ?
C112 C102 C107 C104 144.7(9) . . . . ?
C112 C102 C107 C105 107.7(16) . . . . ?
C112 C102 C107 C106 178.3(10) . . . . ?
C112 C107 C108 C100 9.6(11) . . . . ?
C112 C107 C108 C104 145.3(9) . . . . ?
C112 C107 C108 C105 111.3(13) . . . . ?
C112 C107 C108 C109 -0.5(16) . . . . ?
C112 C111 C110 C100 -1.8(12) . . . . ?
C112 C111 C110 C109 8.7(19) . . . . ?
C111 C99 C100 C101 20.9(11) . . . . ?
C111 C99 C100 C105 -162.7(9) . . . . ?
C111 C99 C100 C107 95(3) . . . . ?
C111 C99 C100 C112 7.2(10) . . . . ?
C111 C99 C100 C110 -16(3) . . . . ?
C111 C99 C100 C109 174.6(16) . . . . ?
C111 C99 C100 C108 164.7(11) . . . . ?
C111 C99 C109 C100 -5.6(17) . . . . ?
C111 C99 C109 C105 -23(3) . . . . ?
C111 C99 C109 C110 -29(9) . . . . ?
C111 C99 C109 C108 4(3) . . . . ?
C111 C100 C101 C102 -157(2) . . . . ?
C111 C100 C101 C107 -176.9(14) . . . . ?
C111 C100 C105 C104 72(3) . . . . ?
C111 C100 C105 C107 88(3) . . . . ?
C111 C100 C105 C109 -124(3) . . . . ?
C111 C100 C105 C108 -177(3) . . . . ?
C111 C100 C107 C101 2.9(13) . . . . ?
C111 C100 C107 C102 -16.4(13) . . . . ?
C111 C100 C107 C103 -96(2) . . . . ?
C111 C100 C107 C104 -148.1(7) . . . . ?
C111 C100 C107 C105 -161.6(9) . . . . ?
C111 C100 C107 C106 -147(5) . . . . ?
C111 C100 C107 C112 -8.6(8) . . . . ?
C111 C100 C107 C108 161.9(11) . . . . ?
C111 C100 C112 C102 176.6(15) . . . . ?
C111 C100 C112 C107 169.9(10) . . . . ?
C111 C100 C110 C109 -168.7(11) . . . . ?
C111 C100 C109 C99 5.1(15) . . . . ?
C111 C100 C109 C105 165.5(9) . . . . ?
C111 C100 C109 C110 8.9(8) . . . . ?
C111 C100 C109 C108 -164.2(11) . . . . ?
C111 C100 C108 C104 -147(3) . . . . ?
C111 C100 C108 C105 177(3) . . . . ?
C111 C100 C108 C107 -112(3) . . . . ?
C111 C100 C108 C109 59(3) . . . . ?
C111 C101 C102 C103 -118(3) . . . . ?
C111 C101 C102 C106 -142(3) . . . . ?
C111 C101 C102 C107 -132(4) . . . . ?
C111 C101 C102 C112 -13(3) . . . . ?
C111 C101 C107 C100 -3.6(16) . . . . ?
C111 C101 C107 C102 159(2) . . . . ?
C111 C101 C107 C103 148.0(14) . . . . ?
C111 C101 C107 C104 102(2) . . . . ?
C111 C101 C107 C105 14(3) . . . . ?
C111 C101 C107 C106 170.0(13) . . . . ?
C111 C101 C107 C112 69(4) . . . . ?
C111 C101 C107 C108 -21(2) . . . . ?
C111 C110 C109 C99 143(11) . . . . ?
C111 C110 C109 C100 -11.9(11) . . . . ?
C111 C110 C109 C105 -31.1(16) . . . . ?
C111 C110 C109 C108 -5.9(19) . . . . ?
C110 C100 C101 C102 -168.9(15) . . . . ?
C110 C100 C101 C107 171.7(11) . . . . ?
C110 C100 C101 C111 -11.4(11) . . . . ?
C110 C100 C105 C104 168.2(11) . . . . ?
C110 C100 C105 C107 -175.9(14) . . . . ?
C110 C100 C105 C109 -27.2(11) . . . . ?
C110 C100 C105 C108 -80.8(16) . . . . ?
C110 C100 C107 C101 -25(3) . . . . ?
C110 C100 C107 C102 -44(3) . . . . ?
C110 C100 C107 C103 -124(3) . . . . ?
C110 C100 C107 C104 -176(3) . . . . ?
C110 C100 C107 C105 171(3) . . . . ?
C110 C100 C107 C106 -175(4) . . . . ?
C110 C100 C107 C112 -36(3) . . . . ?
C110 C100 C107 C108 134(3) . . . . ?
C110 C100 C112 C102 175.2(11) . . . . ?
C110 C100 C112 C107 168.5(10) . . . . ?
C110 C100 C112 C111 -1.4(10) . . . . ?
C110 C100 C111 C99 6.2(13) . . . . ?
C110 C100 C111 C101 165.7(14) . . . . ?
C110 C100 C111 C112 178.2(12) . . . . ?
C110 C100 C109 C99 -3.8(17) . . . . ?
C110 C100 C109 C105 156.6(10) . . . . ?
C110 C100 C109 C108 -173.1(12) . . . . ?
C110 C100 C108 C104 161.0(9) . . . . ?
C110 C100 C108 C105 124.8(13) . . . . ?
C110 C100 C108 C107 -164.1(12) . . . . ?
C110 C100 C108 C109 6.6(12) . . . . ?
C110 C109 C108 C100 -7.4(13) . . . . ?
C110 C109 C108 C104 -71(2) . . . . ?
C110 C109 C108 C105 -86.4(18) . . . . ?
C110 C109 C108 C107 2.0(19) . . . . ?
C109 C99 C100 C101 -153.7(16) . . . . ?
C109 C99 C100 C105 22.7(14) . . . . ?
C109 C99 C100 C107 -80(4) . . . . ?
C109 C99 C100 C112 -167.4(14) . . . . ?
C109 C99 C100 C111 -174.6(16) . . . . ?
C109 C99 C100 C110 170(5) . . . . ?
C109 C99 C100 C108 -9.9(14) . . . . ?
C109 C99 C111 C100 5.8(17) . . . . ?
C109 C99 C111 C101 -11(2) . . . . ?
C109 C99 C111 C112 -1(2) . . . . ?
C109 C99 C111 C110 158(7) . . . . ?
C109 C100 C101 C102 143.7(18) . . . . ?
C109 C100 C101 C107 124(2) . . . . ?
C109 C100 C101 C111 -59(2) . . . . ?
C109 C100 C105 C104 -164.6(9) . . . . ?
C109 C100 C105 C107 -148.6(8) . . . . ?
C109 C100 C105 C108 -53.5(12) . . . . ?
C109 C100 C107 C101 -146.6(14) . . . . ?
C109 C100 C107 C102 -165.9(10) . . . . ?
C109 C100 C107 C103 114(2) . . . . ?
C109 C100 C107 C104 62.4(14) . . . . ?
C109 C100 C107 C105 48.9(12) . . . . ?
C109 C100 C107 C106 63(5) . . . . ?
C109 C100 C107 C112 -158.1(14) . . . . ?
C109 C100 C107 C108 12.4(12) . . . . ?
C109 C100 C112 C102 150.2(18) . . . . ?
C109 C100 C112 C107 143(2) . . . . ?
C109 C100 C112 C111 -26(2) . . . . ?
C109 C100 C111 C99 -3.4(10) . . . . ?
C109 C100 C111 C101 156.1(11) . . . . ?
C109 C100 C111 C112 168.6(11) . . . . ?
C109 C100 C111 C110 -9.6(9) . . . . ?
C109 C100 C110 C111 168.7(11) . . . . ?
C109 C100 C108 C104 154.4(10) . . . . ?
C109 C100 C108 C105 118.3(14) . . . . ?
C109 C100 C108 C107 -170.7(9) . . . . ?
C109 C105 C107 C100 -22.4(6) . . . . ?
C109 C105 C107 C101 -41.2(16) . . . . ?
C109 C105 C107 C102 -141.2(14) . . . . ?
C109 C105 C107 C103 -177.9(6) . . . . ?
C109 C105 C107 C104 172.4(8) . . . . ?
C109 C105 C107 C106 160.4(7) . . . . ?
C109 C105 C107 C112 -51.8(10) . . . . ?
C109 C105 C107 C108 35.1(10) . . . . ?
C109 C105 C108 C100 -63.4(11) . . . . ?
C109 C105 C108 C104 -168.1(8) . . . . ?
C109 C105 C108 C107 -119.3(12) . . . . ?
C108 C100 C101 C102 43(2) . . . . ?
C108 C100 C101 C107 24.1(14) . . . . ?
C108 C100 C101 C111 -159.1(12) . . . . ?
C108 C100 C105 C104 -111.0(15) . . . . ?
C108 C100 C105 C107 -95.1(13) . . . . ?
C108 C100 C105 C109 53.5(12) . . . . ?
C108 C100 C107 C101 -159.0(13) . . . . ?
C108 C100 C107 C102 -178.3(11) . . . . ?
C108 C100 C107 C103 102(2) . . . . ?
C108 C100 C107 C104 50.0(11) . . . . ?
C108 C100 C107 C105 36.6(7) . . . . ?
C108 C100 C107 C106 51(5) . . . . ?
C108 C100 C107 C112 -170.5(11) . . . . ?
C108 C100 C112 C102 19(2) . . . . ?
C108 C100 C112 C107 12.5(14) . . . . ?
C108 C100 C112 C111 -157.4(14) . . . . ?
C108 C100 C111 C99 -57(3) . . . . ?
C108 C100 C111 C101 103(3) . . . . ?
C108 C100 C111 C112 115(3) . . . . ?
C108 C100 C111 C110 -63(3) . . . . ?
C108 C100 C110 C111 161.4(12) . . . . ?
C108 C100 C110 C109 -7.2(13) . . . . ?
C108 C100 C109 C99 169.4(15) . . . . ?
C108 C100 C109 C105 -30.3(8) . . . . ?
C108 C100 C109 C110 173.1(12) . . . . ?
C108 C104 C105 C100 63.7(14) . . . . ?
C108 C104 C105 C107 50.2(14) . . . . ?
C108 C104 C105 C109 25.5(18) . . . . ?
C108 C104 C106 C102 -64.1(12) . . . . ?
C108 C104 C106 C103 -126(2) . . . . ?
C108 C104 C106 C107 -25.3(6) . . . . ?
C108 C104 C107 C100 -36.6(8) . . . . ?
C108 C104 C107 C101 -130(2) . . . . ?
C108 C104 C107 C102 -179.4(9) . . . . ?
C108 C104 C107 C103 170.4(8) . . . . ?
C108 C104 C107 C105 -21.9(7) . . . . ?
C108 C104 C107 C106 143.7(10) . . . . ?
C108 C104 C107 C112 -120.1(14) . . . . ?
C108 C105 C107 C100 -57.5(11) . . . . ?
C108 C105 C107 C101 -76.3(18) . . . . ?
C108 C105 C107 C102 -176.3(16) . . . . ?
C108 C105 C107 C103 147.0(12) . . . . ?
C108 C105 C107 C104 137.3(13) . . . . ?
C108 C105 C107 C106 125.4(12) . . . . ?
C108 C105 C107 C112 -86.9(14) . . . . ?
C108 C105 C109 C99 104(2) . . . . ?
C108 C105 C109 C100 80.8(15) . . . . ?
C108 C105 C109 C110 105.3(18) . . . . ?
C108 C107 C112 C100 -8.0(9) . . . . ?
C108 C107 C112 C102 178.9(10) . . . . ?
C108 C107 C112 C111 3.2(16) . . . . ?
C92 C93 C94 C95 -179.3(14) . . . . ?
C92 C93 C98 C97 -177.4(14) . . . . ?
C93 C94 C95 C96 -2(2) . . . . ?
C94 C93 C98 C97 4(3) . . . . ?
C94 C95 C96 C97 1.5(18) . . . . ?
C95 C96 C97 C98 1.6(18) . . . . ?
C96 C97 C98 C93 -5(2) . . . . ?
C98 C93 C94 C95 -1(3) . . . . ?

loop_
_exptl_oxdiff_crystal_face_indexfrac_h
_exptl_oxdiff_crystal_face_indexfrac_k
_exptl_oxdiff_crystal_face_indexfrac_l
_exptl_oxdiff_crystal_face_x
_exptl_oxdiff_crystal_face_y
_exptl_oxdiff_crystal_face_z
-1.0000 -9.0000 5.0000 -0.3261 0.0555 0.9782
0.0000 8.0000 -7.0000 0.4524 -0.0942 -0.8789
-8.0000 -1.0000 2.0000 0.0525 -0.9379 0.2386
9.0000 1.0000 3.0000 -0.3545 0.9402 -0.2093
3.0000 0.0000 -14.0000 0.7208 0.6637 -0.1682
1.0000 -4.0000 -15.0000 0.7900 0.5817 0.2612
-0.0000 -6.0000 -13.0000 0.6844 0.4840 0.4980
-7.0000 -2.0000 -12.0000 0.8088 -0.4737 0.2022
-0.0000 -9.0000 3.0000 -0.2355 0.2164 0.9457
0.0000 9.0000 -5.0000 0.3477 -0.1711 -0.9633
-2.0000 -2.0000 15.0000 -0.8133 -0.5077 0.3664
-1.0000 4.0000 15.0000 -0.7900 -0.5817 -0.2612
2.0000 0.0000 -15.0000 0.7984 0.5708 -0.1621
8.0000 -0.0000 7.0000 -0.5648 0.7657 -0.0570
-8.0000 -5.0000 -6.0000 0.4713 -0.6304 0.5764
-2.0000 3.0000 15.0000 -0.7760 -0.6656 -0.1442
-3.0000 -5.0000 10.0000 -0.5337 -0.4151 0.6435
-2.0000 2.0000 15.0000 -0.7834 -0.6340 -0.0421
0.0000 9.0000 2.0000 -0.0450 -0.3296 -0.9015
7.0000 -4.0000 -4.0000 0.0439 1.0257 0.2693
